data_7711884
loop_
_publ_author_name
'Mortis, Alexandros'
'Kracht, Felix'
'Berger, Tassilo'
'Lebon, Jakob'
'Maichle-M&#xf6;ssmer, C&#xe4;cilia'
'Anwander, Reiner'

_publ_section_title
;
 Rare-earth-metal trimethylsilylmethyl ate complexes.
;
_journal_issue 1
_journal_name_full 'Dalton transactions (Cambridge, England : 2003)'
_journal_page_first 44
_journal_page_last 51
_journal_paper_doi 10.1039/d2dt03491c
_journal_volume 52
_journal_year 2022
_chemical_formula_sum 'C48 H120 Li2 O4 Sc2 Si8'
_chemical_formula_weight 1089.95
_chemical_properties_physical Air-sensitive,Moisture-sensitive
_space_group_crystal_system triclinic
_space_group_IT_number 1
_space_group_name_Hall 'P 1'
_space_group_name_H-M_alt 'P 1'
_atom_sites_solution_hydrogens mixed
_audit_creation_method SHELXL-2014/7
_audit_update_record
;
2022-10-26 deposited with the CCDC.	2022-11-18 downloaded from the CCDC.
;
_cell_angle_alpha 90.0230(13)
_cell_angle_beta 90.093(14)
_cell_angle_gamma 90.071(9)
_cell_formula_units_Z 2
_cell_length_a 13.0921(6)
_cell_length_b 13.0811(6)
_cell_length_c 21.0745(15)
_cell_measurement_reflns_used 3754
_cell_measurement_temperature 100(2)
_cell_measurement_theta_max 19.87
_cell_measurement_theta_min 2.482
_cell_volume 3609.2(3)
_computing_cell_refinement 'SAINT V8.40B (Bruker Nano, Inc., 2019)'
_computing_data_collection 'APEX3 v2019.11-0'
_computing_data_reduction 'SAINT V8.40B (Bruker Nano, Inc., 2019)'
_computing_structure_refinement 'SHELXL-2014/7 (Sheldrick, 2014)'
_computing_structure_solution 'SHELXT 2018/2 (Sheldrick, 2018)'
_diffrn_ambient_temperature 100(2)
_diffrn_measured_fraction_theta_full 0.996
_diffrn_measured_fraction_theta_max 0.996
_diffrn_measurement_device_type 'Bruker APEX II DUO'
_diffrn_measurement_method 'omega scans'
_diffrn_radiation_type MoK\a
_diffrn_radiation_wavelength 0.71073
_diffrn_reflns_av_R_equivalents 0.0221
_diffrn_reflns_av_unetI/netI 0.0625
_diffrn_reflns_Laue_measured_fraction_full 0.996
_diffrn_reflns_Laue_measured_fraction_max 0.996
_diffrn_reflns_limit_h_max 13
_diffrn_reflns_limit_h_min -13
_diffrn_reflns_limit_k_max 11
_diffrn_reflns_limit_k_min -13
_diffrn_reflns_limit_l_max 22
_diffrn_reflns_limit_l_min -22
_diffrn_reflns_number 17319
_diffrn_reflns_point_group_measured_fraction_full 0.996
_diffrn_reflns_point_group_measured_fraction_max 0.996
_diffrn_reflns_theta_full 22.241
_diffrn_reflns_theta_max 22.241
_diffrn_reflns_theta_min 1.555
_diffrn_source 'ImuS-focus sealed tube'
_exptl_absorpt_coefficient_mu 0.353
_exptl_absorpt_correction_type multi-scan
_exptl_absorpt_process_details 'sadabs V2012/1 (Bruker AXS Inc.)'
_exptl_crystal_colour colourless
_exptl_crystal_density_diffrn 1.003
_exptl_crystal_description block
_exptl_crystal_F_000 1200
_exptl_crystal_size_max 0.306
_exptl_crystal_size_mid 0.288
_exptl_crystal_size_min 0.260
_exptl_transmission_factor_max 0.7447
_exptl_transmission_factor_min 0.6370
_refine_diff_density_max 0.367
_refine_diff_density_min -0.248
_refine_diff_density_rms 0.066
_refine_ls_abs_structure_details
;
 Refined as an inversion twin.
;
_refine_ls_abs_structure_Flack 0.49(10)
_refine_ls_extinction_method none
_refine_ls_goodness_of_fit_ref 1.037
_refine_ls_hydrogen_treatment mixed
_refine_ls_matrix_type full
_refine_ls_number_parameters 1841
_refine_ls_number_reflns 13964
_refine_ls_number_restraints 6868
_refine_ls_restrained_S_all 0.946
_refine_ls_R_factor_all 0.1113
_refine_ls_R_factor_gt 0.0894
_refine_ls_shift/su_max 0.228
_refine_ls_shift/su_mean 0.003
_refine_ls_structure_factor_coef Fsqd
_refine_ls_weighting_details 'w=1/[\s^2^(Fo^2^)+(0.0925P)^2^+8.6782P] where P=(Fo^2^+2Fc^2^)/3'
_refine_ls_weighting_scheme calc
_refine_ls_wR_factor_gt 0.2093
_refine_ls_wR_factor_ref 0.2256
_reflns_Friedel_coverage 1.000
_reflns_Friedel_fraction_full 0.996
_reflns_Friedel_fraction_max 0.996
_reflns_number_gt 10809
_reflns_number_total 13964
_reflns_threshold_expression 'I > 2\s(I)'
_cod_data_source_file d2dt03491c2.cif
_cod_data_source_block 2_mo_FK173Neu_0mtri
_cod_depositor_comments 'Adding full bibliography for 7711884--7711886.cif.'
_cod_database_code 7711884
_shelx_shelxl_version_number 2014/7
_shelx_space_group_comment
;
The symmetry employed for this shelxl refinement is uniquely defined
by the following loop, which should always be used as a source of
symmetry information in preference to the above space-group names.
They are only intended as comments.
;
_shelx_estimated_absorpt_t_min 0.900
_shelx_estimated_absorpt_t_max 0.914

loop_
_space_group_symop_operation_xyz
'x, y, z'

loop_
_atom_site_label
_atom_site_type_symbol
_atom_site_fract_x
_atom_site_fract_y
_atom_site_fract_z
_atom_site_U_iso_or_equiv
_atom_site_adp_type
_atom_site_occupancy
_atom_site_site_symmetry_order
_atom_site_calc_flag
_atom_site_refinement_flags_posn
_atom_site_refinement_flags_adp
_atom_site_refinement_flags_occupancy
_atom_site_disorder_assembly
_atom_site_disorder_group
C2 C 0.7224(15) 0.8010(16) -0.0610(9) 0.111(5) Uani 1 1 d . U . . .
H2A H 0.6494 0.8171 -0.0635 0.166 Uiso 0.499(4) 1 calc R U P A 1
H2B H 0.7329 0.7286 -0.0712 0.166 Uiso 0.499(4) 1 calc R U P A 1
H2C H 0.7600 0.8435 -0.0913 0.166 Uiso 0.499(4) 1 calc R U P A 1
H2D H 0.7467 0.7610 -0.0973 0.166 Uiso 0.501(4) 1 calc R U P A 2
H2E H 0.7425 0.8726 -0.0663 0.166 Uiso 0.501(4) 1 calc R U P A 2
H2F H 0.6478 0.7963 -0.0586 0.166 Uiso 0.501(4) 1 calc R U P A 2
C3 C 0.9140(11) 0.7983(14) 0.0186(9) 0.100(5) Uani 1 1 d . U . . .
H3A H 0.9307 0.7663 -0.0221 0.150 Uiso 0.499(4) 1 calc R U P A 1
H3B H 0.9320 0.7517 0.0533 0.150 Uiso 0.499(4) 1 calc R U P A 1
H3C H 0.9526 0.8621 0.0232 0.150 Uiso 0.499(4) 1 calc R U P A 1
H3D H 0.9209 0.8682 0.0025 0.150 Uiso 0.501(4) 1 calc R U P A 2
H3E H 0.9597 0.7529 -0.0051 0.150 Uiso 0.501(4) 1 calc R U P A 2
H3F H 0.9323 0.7967 0.0637 0.150 Uiso 0.501(4) 1 calc R U P A 2
C5 C 0.8959(11) 0.5932(12) 0.1618(6) 0.066(3) Uani 1 1 d . U . . .
H5A H 0.9013 0.6659 0.1747 0.079 Uiso 1 1 calc R U . A 1
H5B H 0.8773 0.5556 0.2009 0.079 Uiso 1 1 calc R U . A 1
C6 C 1.0499(11) 0.5369(13) 0.0592(8) 0.079(5) Uani 1 1 d . U . . .
H6A H 0.9920 0.4991 0.0412 0.119 Uiso 1 1 calc R U . . .
H6B H 1.1130 0.4984 0.0519 0.119 Uiso 1 1 calc R U . . .
H6C H 1.0551 0.6039 0.0386 0.119 Uiso 1 1 calc R U . . .
C7 C 1.1243(15) 0.6483(16) 0.1715(10) 0.120(6) Uani 1 1 d . U . . .
H7A H 1.1921 0.6275 0.1569 0.179 Uiso 1 1 calc R U . . .
H7B H 1.1243 0.6529 0.2179 0.179 Uiso 1 1 calc R U . . .
H7C H 1.1071 0.7152 0.1534 0.179 Uiso 1 1 calc R U . . .
C8 C 1.0575(16) 0.4298(16) 0.1865(10) 0.126(7) Uani 1 1 d . U . . .
H8A H 1.0105 0.3774 0.1705 0.189 Uiso 1 1 calc R U . . .
H8B H 1.0482 0.4377 0.2324 0.189 Uiso 1 1 calc R U . . .
H8C H 1.1280 0.4092 0.1777 0.189 Uiso 1 1 calc R U . . .
C11 C 0.8043(15) 0.3044(16) -0.0616(9) 0.112(6) Uani 1 1 d . U . . .
H11A H 0.7683 0.3320 -0.0986 0.167 Uiso 0.499(4) 1 calc R U P A 1
H11B H 0.7982 0.2297 -0.0614 0.167 Uiso 0.499(4) 1 calc R U P A 1
H11C H 0.8765 0.3236 -0.0637 0.167 Uiso 0.499(4) 1 calc R U P A 1
H11D H 0.8671 0.3451 -0.0601 0.167 Uiso 0.501(4) 1 calc R U P A 2
H11E H 0.7521 0.3413 -0.0858 0.167 Uiso 0.501(4) 1 calc R U P A 2
H11F H 0.8182 0.2387 -0.0822 0.167 Uiso 0.501(4) 1 calc R U P A 2
C12 C 0.6153(12) 0.3088(14) 0.0179(10) 0.109(5) Uani 1 1 d . U . . .
H12A H 0.5992 0.2592 -0.0156 0.164 Uiso 0.499(4) 1 calc R U P A 1
H12B H 0.5685 0.3670 0.0148 0.164 Uiso 0.499(4) 1 calc R U P A 1
H12C H 0.6076 0.2762 0.0594 0.164 Uiso 0.499(4) 1 calc R U P A 1
H12D H 0.6020 0.3766 0.0358 0.164 Uiso 0.501(4) 1 calc R U P A 2
H12E H 0.5787 0.2570 0.0426 0.164 Uiso 0.501(4) 1 calc R U P A 2
H12F H 0.5916 0.3068 -0.0263 0.164 Uiso 0.501(4) 1 calc R U P A 2
C13 C 0.6387(10) 0.5117(11) 0.1614(6) 0.060(3) Uani 1 1 d . U . . .
H13A H 0.6440 0.4368 0.1555 0.072 Uiso 1 1 calc R U . A 1
H13B H 0.6563 0.5273 0.2060 0.072 Uiso 1 1 calc R U . A 1
C14 C 0.4821(14) 0.5738(13) 0.0603(8) 0.089(5) Uani 1 1 d . U . . .
H14A H 0.5264 0.6297 0.0460 0.133 Uiso 1 1 calc R U . . .
H14B H 0.4106 0.5916 0.0521 0.133 Uiso 1 1 calc R U . . .
H14C H 0.4994 0.5112 0.0371 0.133 Uiso 1 1 calc R U . . .
C15 C 0.4049(16) 0.4634(18) 0.1771(11) 0.138(7) Uani 1 1 d . U . . .
H15A H 0.3933 0.4780 0.2221 0.208 Uiso 1 1 calc R U . . .
H15B H 0.4298 0.3932 0.1724 0.208 Uiso 1 1 calc R U . . .
H15C H 0.3408 0.4714 0.1536 0.208 Uiso 1 1 calc R U . . .
C16 C 0.4693(16) 0.6763(15) 0.1885(10) 0.117(6) Uani 1 1 d . U . . .
H16A H 0.4867 0.6694 0.2336 0.175 Uiso 1 1 calc R U . . .
H16B H 0.3962 0.6907 0.1842 0.175 Uiso 1 1 calc R U . . .
H16C H 0.5088 0.7326 0.1700 0.175 Uiso 1 1 calc R U . . .
C17 C 0.8050(11) 0.4256(11) 0.2992(6) 0.062(3) Uani 1 1 d . U . . .
H17A H 0.7874 0.4428 0.2547 0.075 Uiso 1 1 calc R U . A 1
H17B H 0.8801 0.4312 0.3037 0.075 Uiso 1 1 calc R U . A 1
C18 C 0.8598(16) 0.1944(15) 0.2882(10) 0.121(7) Uani 1 1 d . U . . .
H18A H 0.8397 0.1262 0.3030 0.182 Uiso 1 1 calc R U . . .
H18B H 0.9272 0.2118 0.3055 0.182 Uiso 1 1 calc R U . . .
H18C H 0.8626 0.1949 0.2418 0.182 Uiso 1 1 calc R U . . .
C19 C 0.6427(15) 0.2547(16) 0.2793(11) 0.127(7) Uani 1 1 d . U . . .
H19A H 0.6509 0.2492 0.2332 0.191 Uiso 1 1 calc R U . . .
H19B H 0.5920 0.3075 0.2890 0.191 Uiso 1 1 calc R U . . .
H19C H 0.6195 0.1890 0.2963 0.191 Uiso 1 1 calc R U . . .
C20 C 0.7504(14) 0.2731(14) 0.4042(8) 0.093(5) Uani 1 1 d . U . . .
H20A H 0.7123 0.3313 0.4214 0.139 Uiso 1 1 calc R U . . .
H20B H 0.8180 0.2701 0.4241 0.139 Uiso 1 1 calc R U . . .
H20C H 0.7131 0.2097 0.4130 0.139 Uiso 1 1 calc R U . . .
C21 C 0.7229(13) 0.6829(13) 0.2983(7) 0.065(3) Uani 1 1 d . U . . .
H21A H 0.762(9) 0.626(10) 0.311(6) 0.078 Uiso 1 1 d D U . . .
H21B H 0.681(10) 0.709(10) 0.306(7) 0.078 Uiso 1 1 d D U . . .
C22 C 0.6714(16) 0.9112(16) 0.2882(10) 0.128(7) Uani 1 1 d . U . . .
H22A H 0.6601 0.9021 0.2426 0.192 Uiso 1 1 calc R U . . .
H22B H 0.6972 0.9804 0.2963 0.192 Uiso 1 1 calc R U . . .
H22C H 0.6068 0.9014 0.3109 0.192 Uiso 1 1 calc R U . . .
C23 C 0.8842(15) 0.8471(17) 0.2742(10) 0.122(7) Uani 1 1 d . U . . .
H23A H 0.9366 0.7974 0.2863 0.183 Uiso 1 1 calc R U . . .
H23B H 0.9070 0.9160 0.2857 0.183 Uiso 1 1 calc R U . . .
H23C H 0.8726 0.8435 0.2283 0.183 Uiso 1 1 calc R U . . .
C24 C 0.7841(12) 0.8402(12) 0.4014(8) 0.079(4) Uani 1 1 d . U . . .
H24A H 0.8162 0.9072 0.4077 0.118 Uiso 1 1 calc R U . . .
H24B H 0.8284 0.7868 0.4189 0.118 Uiso 1 1 calc R U . . .
H24C H 0.7180 0.8387 0.4231 0.118 Uiso 1 1 calc R U . . .
C26 C 0.5174(15) 0.5094(16) 0.5256(9) 0.113(6) Uani 1 1 d . U . . .
H26A H 0.5526 0.4434 0.5231 0.169 Uiso 0.499(4) 1 calc R U P A 1
H26B H 0.4519 0.5004 0.5474 0.169 Uiso 0.499(4) 1 calc R U P A 1
H26C H 0.5597 0.5581 0.5492 0.169 Uiso 0.499(4) 1 calc R U P A 1
H26D H 0.5612 0.4521 0.5381 0.169 Uiso 0.501(4) 1 calc R U P A 2
H26E H 0.4477 0.4845 0.5184 0.169 Uiso 0.501(4) 1 calc R U P A 2
H26F H 0.5170 0.5609 0.5594 0.169 Uiso 0.501(4) 1 calc R U P A 2
C28 C 0.5218(13) 0.7010(12) 0.4443(10) 0.103(5) Uani 1 1 d . U . . .
H28A H 0.5918 0.7119 0.4593 0.154 Uiso 0.499(4) 1 calc R U P A 1
H28B H 0.4739 0.7348 0.4732 0.154 Uiso 0.499(4) 1 calc R U P A 1
H28C H 0.5143 0.7298 0.4016 0.154 Uiso 0.499(4) 1 calc R U P A 1
H28D H 0.5568 0.7445 0.4753 0.154 Uiso 0.501(4) 1 calc R U P A 2
H28E H 0.4478 0.7049 0.4511 0.154 Uiso 0.501(4) 1 calc R U P A 2
H28F H 0.5379 0.7245 0.4013 0.154 Uiso 0.501(4) 1 calc R U P A 2
C30 C 1.0178(16) 0.5923(17) 0.5230(9) 0.120(6) Uani 1 1 d . U . . .
H30A H 0.9808 0.6547 0.5345 0.179 Uiso 0.499(4) 1 calc R U P A 1
H30B H 1.0900 0.6088 0.5160 0.179 Uiso 0.499(4) 1 calc R U P A 1
H30C H 1.0121 0.5424 0.5575 0.179 Uiso 0.499(4) 1 calc R U P A 1
H30D H 1.0149 0.5330 0.5513 0.179 Uiso 0.501(4) 1 calc R U P A 2
H30E H 0.9531 0.6297 0.5252 0.179 Uiso 0.501(4) 1 calc R U P A 2
H30F H 1.0739 0.6373 0.5362 0.179 Uiso 0.501(4) 1 calc R U P A 2
C32 C 1.0108(13) 0.4042(12) 0.4422(10) 0.106(5) Uani 1 1 d . U . . .
H32A H 0.9702 0.3583 0.4688 0.160 Uiso 0.499(4) 1 calc R U P A 1
H32B H 1.0830 0.3992 0.4543 0.160 Uiso 0.499(4) 1 calc R U P A 1
H32C H 1.0028 0.3847 0.3976 0.160 Uiso 0.499(4) 1 calc R U P A 1
H32D H 0.9505 0.3902 0.4160 0.160 Uiso 0.501(4) 1 calc R U P A 2
H32E H 0.9979 0.3821 0.4859 0.160 Uiso 0.501(4) 1 calc R U P A 2
H32F H 1.0696 0.3669 0.4252 0.160 Uiso 0.501(4) 1 calc R U P A 2
C35 C 0.5148(14) 0.0107(15) 0.4391(8) 0.102(5) Uani 1 1 d . U . . .
H35A H 0.5881 0.0253 0.4365 0.153 Uiso 0.499(4) 1 calc R U P A 1
H35B H 0.4800 0.0396 0.4020 0.153 Uiso 0.499(4) 1 calc R U P A 1
H35C H 0.5040 -0.0634 0.4401 0.153 Uiso 0.499(4) 1 calc R U P A 1
H35D H 0.5564 0.0490 0.4087 0.153 Uiso 0.501(4) 1 calc R U P A 2
H35E H 0.4423 0.0192 0.4287 0.153 Uiso 0.501(4) 1 calc R U P A 2
H35F H 0.5327 -0.0619 0.4371 0.153 Uiso 0.501(4) 1 calc R U P A 2
C36 C 0.5089(13) 0.2016(12) 0.5155(9) 0.101(5) Uani 1 1 d . U . . .
H36A H 0.4516 0.2474 0.5062 0.152 Uiso 0.499(4) 1 calc R U P A 1
H36B H 0.5645 0.2145 0.4855 0.152 Uiso 0.499(4) 1 calc R U P A 1
H36C H 0.5332 0.2140 0.5589 0.152 Uiso 0.499(4) 1 calc R U P A 1
H36D H 0.4437 0.2152 0.5367 0.152 Uiso 0.501(4) 1 calc R U P A 2
H36E H 0.5039 0.2215 0.4708 0.152 Uiso 0.501(4) 1 calc R U P A 2
H36F H 0.5632 0.2412 0.5361 0.152 Uiso 0.501(4) 1 calc R U P A 2
C37 C 0.3066(10) 0.1828(10) 0.6620(5) 0.057(3) Uani 1 1 d . U . . .
H37A H 0.2912 0.1657 0.7067 0.068 Uiso 1 1 calc R U . A 1
H37B H 0.3815 0.1781 0.6563 0.068 Uiso 1 1 calc R U . A 1
C38 C 0.3606(16) 0.4135(17) 0.6777(11) 0.138(7) Uani 1 1 d . U . . .
H38A H 0.4276 0.4009 0.6585 0.207 Uiso 1 1 calc R U . . .
H38B H 0.3659 0.4066 0.7239 0.207 Uiso 1 1 calc R U . . .
H38C H 0.3379 0.4828 0.6671 0.207 Uiso 1 1 calc R U . . .
C39 C 0.1412(15) 0.3465(14) 0.6852(10) 0.116(6) Uani 1 1 d . U . . .
H39A H 0.1167 0.4135 0.6710 0.174 Uiso 1 1 calc R U . . .
H39B H 0.1505 0.3474 0.7314 0.174 Uiso 1 1 calc R U . . .
H39C H 0.0911 0.2939 0.6738 0.174 Uiso 1 1 calc R U . . .
C40 C 0.2506(13) 0.3380(13) 0.5600(8) 0.086(5) Uani 1 1 d . U . . .
H40A H 0.2088 0.2830 0.5419 0.129 Uiso 1 1 calc R U . . .
H40B H 0.3180 0.3380 0.5398 0.129 Uiso 1 1 calc R U . . .
H40C H 0.2171 0.4039 0.5524 0.129 Uiso 1 1 calc R U . . .
C44 C 0.0245(14) -0.0936(12) 0.5178(9) 0.105(5) Uani 1 1 d . U . . .
H44A H 0.0263 -0.1158 0.4734 0.157 Uiso 0.499(4) 1 calc R U P A 1
H44B H -0.0278 -0.1325 0.5406 0.157 Uiso 0.499(4) 1 calc R U P A 1
H44C H 0.0913 -0.1055 0.5375 0.157 Uiso 0.499(4) 1 calc R U P A 1
H44D H 0.0841 -0.1368 0.5261 0.157 Uiso 0.501(4) 1 calc R U P A 2
H44E H -0.0097 -0.1168 0.4790 0.157 Uiso 0.501(4) 1 calc R U P A 2
H44F H -0.0230 -0.0982 0.5536 0.157 Uiso 0.501(4) 1 calc R U P A 2
C45 C 0.2218(11) -0.0773(11) 0.6618(6) 0.061(3) Uani 1 1 d . U . . .
H45A H 0.2554 -0.0585 0.7023 0.073 Uiso 1 1 calc R U . A 1
H45B H 0.1482 -0.0840 0.6718 0.073 Uiso 1 1 calc R U . A 1
C46 C 0.3862(14) -0.2386(16) 0.6837(10) 0.115(6) Uani 1 1 d . U . . .
H46A H 0.4175 -0.2981 0.6632 0.172 Uiso 1 1 calc R U . . .
H46B H 0.3753 -0.2531 0.7288 0.172 Uiso 1 1 calc R U . . .
H46C H 0.4314 -0.1793 0.6793 0.172 Uiso 1 1 calc R U . . .
C47 C 0.2820(13) -0.2299(12) 0.5562(8) 0.080(5) Uani 1 1 d . U . . .
H47A H 0.2185 -0.2115 0.5343 0.120 Uiso 1 1 calc R U . . .
H47B H 0.2985 -0.3015 0.5474 0.120 Uiso 1 1 calc R U . . .
H47C H 0.3376 -0.1860 0.5411 0.120 Uiso 1 1 calc R U . . .
C48 C 0.1698(17) -0.3022(16) 0.6721(10) 0.128(7) Uani 1 1 d . U . . .
H48A H 0.1023 -0.2803 0.6573 0.192 Uiso 1 1 calc R U . . .
H48B H 0.1700 -0.3059 0.7186 0.192 Uiso 1 1 calc R U . . .
H48C H 0.1854 -0.3698 0.6545 0.192 Uiso 1 1 calc R U . . .
C49 C 0.1376(10) 0.0945(11) 0.8010(6) 0.060(3) Uani 1 1 d . U . . .
H49A H 0.1430 0.1694 0.8070 0.072 Uiso 1 1 calc R U . A 1
H49B H 0.1550 0.0793 0.7563 0.072 Uiso 1 1 calc R U . A 1
C50 C -0.0309(15) -0.0688(15) 0.7752(10) 0.115(6) Uani 1 1 d . U . . .
H50A H -0.0391 -0.0564 0.7296 0.173 Uiso 1 1 calc R U . . .
H50B H -0.0947 -0.0962 0.7925 0.173 Uiso 1 1 calc R U . . .
H50C H 0.0243 -0.1181 0.7821 0.173 Uiso 1 1 calc R U . . .
C51 C -0.0941(14) 0.1460(17) 0.7873(10) 0.121(7) Uani 1 1 d . U . . .
H51A H -0.0986 0.1419 0.7409 0.182 Uiso 1 1 calc R U . . .
H51B H -0.0738 0.2152 0.7998 0.182 Uiso 1 1 calc R U . . .
H51C H -0.1608 0.1298 0.8058 0.182 Uiso 1 1 calc R U . . .
C52 C -0.0165(12) 0.0359(13) 0.9034(8) 0.085(5) Uani 1 1 d . U . . .
H52A H -0.0835 0.0049 0.9113 0.127 Uiso 1 1 calc R U . . .
H52B H -0.0126 0.1023 0.9248 0.127 Uiso 1 1 calc R U . . .
H52C H 0.0372 -0.0091 0.9198 0.127 Uiso 1 1 calc R U . . .
C55 C 0.1139(11) 0.2933(14) 0.9463(9) 0.104(5) Uani 1 1 d . U . . .
H55A H 0.0802 0.2889 0.9877 0.155 Uiso 0.499(4) 1 calc R U P A 1
H55B H 0.0790 0.2482 0.9161 0.155 Uiso 0.499(4) 1 calc R U P A 1
H55C H 0.1108 0.3639 0.9309 0.155 Uiso 0.499(4) 1 calc R U P A 1
H55D H 0.0752 0.3378 0.9177 0.155 Uiso 0.501(4) 1 calc R U P A 2
H5E H 0.0901 0.3034 0.9899 0.155 Uiso 0.501(4) 1 calc R U P A 2
H55F H 0.1035 0.2218 0.9340 0.155 Uiso 0.501(4) 1 calc R U P A 2
C56 C 0.3011(16) 0.3027(15) 1.0225(9) 0.110(5) Uani 1 1 d . U . . .
H56A H 0.2559 0.2865 1.0581 0.166 Uiso 0.499(4) 1 calc R U P A 1
H56B H 0.3072 0.3770 1.0182 0.166 Uiso 0.499(4) 1 calc R U P A 1
H56C H 0.3687 0.2732 1.0302 0.166 Uiso 0.499(4) 1 calc R U P A 1
H56D H 0.3513 0.2472 1.0225 0.166 Uiso 0.501(4) 1 calc R U P A 2
H56E H 0.2424 0.2831 1.0486 0.166 Uiso 0.501(4) 1 calc R U P A 2
H56F H 0.3324 0.3648 1.0398 0.166 Uiso 0.501(4) 1 calc R U P A 2
C59 C 0.2232(16) -0.1935(16) 1.0229(9) 0.116(6) Uani 1 1 d . U . . .
H59A H 0.1518 -0.2153 1.0263 0.175 Uiso 0.499(4) 1 calc R U P A 1
H59B H 0.2281 -0.1199 1.0312 0.175 Uiso 0.499(4) 1 calc R U P A 1
H59C H 0.2647 -0.2308 1.0539 0.175 Uiso 0.499(4) 1 calc R U P A 1
H59D H 0.2447 -0.2645 1.0290 0.175 Uiso 0.501(4) 1 calc R U P A 2
H59E H 0.1485 -0.1904 1.0202 0.175 Uiso 0.501(4) 1 calc R U P A 2
H59F H 0.2468 -0.1519 1.0587 0.175 Uiso 0.501(4) 1 calc R U P A 2
C60 C 0.4135(12) -0.1899(14) 0.9437(10) 0.109(5) Uani 1 1 d . U . . .
H60A H 0.4458 -0.2149 0.9048 0.163 Uiso 0.499(4) 1 calc R U P A 1
H60B H 0.4450 -0.2232 0.9805 0.163 Uiso 0.499(4) 1 calc R U P A 1
H60C H 0.4230 -0.1157 0.9469 0.163 Uiso 0.499(4) 1 calc R U P A 1
H60D H 0.4257 -0.2082 0.8993 0.163 Uiso 0.501(4) 1 calc R U P A 2
H60E H 0.4265 -0.2493 0.9708 0.163 Uiso 0.501(4) 1 calc R U P A 2
H60F H 0.4594 -0.1340 0.9560 0.163 Uiso 0.501(4) 1 calc R U P A 2
C61 C 0.3953(10) 0.0137(11) 0.8000(6) 0.059(3) Uani 1 1 d . U . . .
H61A H 0.4003 -0.0588 0.7870 0.071 Uiso 1 1 calc R U . A 1
H61B H 0.3765 0.0516 0.7611 0.071 Uiso 1 1 calc R U . A 1
C62 C 0.5493(11) 0.0702(13) 0.9045(8) 0.076(4) Uani 1 1 d . U . . .
H62A H 0.5360 0.0053 0.9263 0.114 Uiso 1 1 calc R U . . .
H62B H 0.5019 0.1224 0.9201 0.114 Uiso 1 1 calc R U . . .
H62C H 0.6197 0.0919 0.9128 0.114 Uiso 1 1 calc R U . . .
C63 C 0.6222(14) -0.0393(16) 0.7888(10) 0.116(6) Uani 1 1 d . U . . .
H63A H 0.6290 -0.0348 0.7426 0.174 Uiso 1 1 calc R U . . .
H63B H 0.5994 -0.1082 0.8005 0.174 Uiso 1 1 calc R U . . .
H63C H 0.6884 -0.0251 0.8088 0.174 Uiso 1 1 calc R U . . .
C64 C 0.5615(16) 0.1761(15) 0.7791(10) 0.116(6) Uani 1 1 d . U . . .
H64A H 0.5648 0.1684 0.7329 0.174 Uiso 1 1 calc R U . . .
H64B H 0.6278 0.1999 0.7951 0.174 Uiso 1 1 calc R U . . .
H64C H 0.5087 0.2261 0.7900 0.174 Uiso 1 1 calc R U . . .
Si2 Si 1.0302(3) 0.5545(3) 0.1462(2) 0.0617(12) Uani 1 1 d . U . . .
Si4 Si 0.5008(3) 0.5530(3) 0.1455(2) 0.0643(12) Uani 1 1 d . U . . .
Si5 Si 0.7652(3) 0.2891(3) 0.3156(2) 0.0619(12) Uani 1 1 d . U . . .
Si6 Si 0.7647(3) 0.8177(3) 0.3160(2) 0.0626(12) Uani 1 1 d . U . . .
Si10 Si 0.2654(3) 0.3177(3) 0.6462(2) 0.0647(12) Uani 1 1 d . U . . .
Si12 Si 0.2650(3) -0.2114(3) 0.6462(2) 0.0631(12) Uani 1 1 d . U . . .
Si13 Si 0.0013(3) 0.0540(3) 0.8160(2) 0.0644(12) Uani 1 1 d . U . . .
Si16 Si 0.5303(3) 0.0524(3) 0.8154(2) 0.0614(12) Uani 1 1 d . U . . .
Li1 Li 0.7655(19) 0.5540(18) 0.2305(11) 0.061(5) Uani 1 1 d . U . . .
Li2 Li 1.268(2) 1.054(2) 0.2298(14) 0.074(4) Uani 1 1 d . U . . .
Li3 Li 0.2670(17) 0.0502(18) 0.7305(10) 0.055(5) Uani 1 1 d . U . . .
Li4 Li -0.231(2) 0.556(2) 0.7303(13) 0.072(4) Uani 1 1 d . U . . .
C1 C 0.704(3) 0.752(2) 0.0832(14) 0.059(6) Uani 0.499(4) 1 d . U P A 1
H1A H 0.6299 0.7536 0.0732 0.071 Uiso 0.499(4) 1 calc R U P A 1
H1B H 0.7128 0.7887 0.1240 0.071 Uiso 0.499(4) 1 calc R U P A 1
C4 C 0.759(2) 0.965(2) 0.0307(15) 0.068(7) Uani 0.499(4) 1 d . U P A 1
H4A H 0.8155 0.9907 0.0571 0.103 Uiso 0.499(4) 1 calc R U P A 1
H4B H 0.6939 0.9819 0.0511 0.103 Uiso 0.499(4) 1 calc R U P A 1
H4C H 0.7620 0.9980 -0.0111 0.103 Uiso 0.499(4) 1 calc R U P A 1
C9 C 0.759(2) 0.491(2) 0.0114(13) 0.061(6) Uani 0.499(4) 1 d . U P A 1
H9A H 0.7058 0.5174 -0.0178 0.074 Uiso 0.499(4) 1 calc R U P A 1
H9B H 0.8255 0.5090 -0.0081 0.074 Uiso 0.499(4) 1 calc R U P A 1
C10 C 0.828(3) 0.296(3) 0.072(2) 0.108(10) Uani 0.499(4) 1 d . U P A 1
H10A H 0.7830 0.2633 0.1034 0.162 Uiso 0.499(4) 1 calc R U P A 1
H10B H 0.8690 0.3487 0.0932 0.162 Uiso 0.499(4) 1 calc R U P A 1
H10C H 0.8735 0.2440 0.0539 0.162 Uiso 0.499(4) 1 calc R U P A 1
C25 C 0.565(2) 0.498(3) 0.3813(15) 0.066(6) Uani 0.499(4) 1 d . U P A 1
H25A H 0.5274 0.5086 0.3410 0.079 Uiso 0.499(4) 1 calc R U P A 1
H25B H 0.5615 0.4234 0.3904 0.079 Uiso 0.499(4) 1 calc R U P A 1
C27 C 0.351(2) 0.554(3) 0.4320(18) 0.087(8) Uani 0.499(4) 1 d . U P A 1
H27A H 0.3337 0.5622 0.3871 0.130 Uiso 0.499(4) 1 calc R U P A 1
H27B H 0.3193 0.6086 0.4568 0.130 Uiso 0.499(4) 1 calc R U P A 1
H27C H 0.3263 0.4875 0.4471 0.130 Uiso 0.499(4) 1 calc R U P A 1
C29 C 0.824(2) 0.555(2) 0.4508(13) 0.056(6) Uani 0.499(4) 1 d . U P A 1
H29A H 0.8082 0.6237 0.4675 0.067 Uiso 0.499(4) 1 calc R U P A 1
H29B H 0.7957 0.5053 0.4818 0.067 Uiso 0.499(4) 1 calc R U P A 1
C31 C 1.031(3) 0.620(3) 0.3974(19) 0.106(9) Uani 0.499(4) 1 d D U P A 1
H31A H 1.0057 0.6906 0.4009 0.160 Uiso 0.499(4) 1 calc R U P A 1
H31B H 1.0181 0.5948 0.3543 0.160 Uiso 0.499(4) 1 calc R U P A 1
H31C H 1.1044 0.6189 0.4061 0.160 Uiso 0.499(4) 1 calc R U P A 1
C33 C 0.322(2) 0.060(2) 0.5123(13) 0.059(6) Uani 0.499(4) 1 d . U P A 1
H33A H 0.3018 -0.0056 0.4918 0.071 Uiso 0.499(4) 1 calc R U P A 1
H33B H 0.2967 0.1148 0.4843 0.071 Uiso 0.499(4) 1 calc R U P A 1
C34 C 0.522(3) -0.008(3) 0.5722(16) 0.102(9) Uani 0.499(4) 1 d D U P A 1
H34A H 0.5796 -0.0478 0.5560 0.153 Uiso 0.499(4) 1 calc R U P A 1
H34B H 0.4706 -0.0547 0.5899 0.153 Uiso 0.499(4) 1 calc R U P A 1
H34C H 0.5458 0.0385 0.6055 0.153 Uiso 0.499(4) 1 calc R U P A 1
C41 C 0.064(2) 0.113(3) 0.5827(12) 0.062(6) Uani 0.499(4) 1 d D U P A 1
H41A H 0.0270 0.1039 0.6232 0.074 Uiso 0.499(4) 1 calc R U P A 1
H41B H 0.0621 0.1873 0.5727 0.074 Uiso 0.499(4) 1 calc R U P A 1
C42 C -0.1449(17) 0.058(2) 0.5302(19) 0.086(8) Uani 0.499(4) 1 d D U P A 1
H42A H -0.1652 0.1296 0.5237 0.129 Uiso 0.499(4) 1 calc R U P A 1
H42B H -0.1647 0.0364 0.5729 0.129 Uiso 0.499(4) 1 calc R U P A 1
H42C H -0.1790 0.0149 0.4986 0.129 Uiso 0.499(4) 1 calc R U P A 1
C43 C 0.005(3) 0.077(3) 0.4377(18) 0.078(9) Uani 0.499(4) 1 d . U P A 1
H43A H 0.0713 0.0516 0.4221 0.118 Uiso 0.499(4) 1 calc R U P A 1
H43B H 0.0016 0.1508 0.4317 0.118 Uiso 0.499(4) 1 calc R U P A 1
H43C H -0.0501 0.0436 0.4141 0.118 Uiso 0.499(4) 1 calc R U P A 1
C53 C 0.259(2) 0.110(2) 0.9504(12) 0.053(5) Uani 0.499(4) 1 d . U P A 1
H53A H 0.2054 0.0838 0.9789 0.064 Uiso 0.499(4) 1 calc R U P A 1
H53B H 0.3254 0.0913 0.9701 0.064 Uiso 0.499(4) 1 calc R U P A 1
C54 C 0.324(3) 0.315(3) 0.8850(18) 0.090(9) Uani 0.499(4) 1 d . U P A 1
H54A H 0.2786 0.3184 0.8478 0.135 Uiso 0.499(4) 1 calc R U P A 1
H54B H 0.3840 0.2741 0.8748 0.135 Uiso 0.499(4) 1 calc R U P A 1
H54C H 0.3448 0.3843 0.8970 0.135 Uiso 0.499(4) 1 calc R U P A 1
C57 C 0.211(3) -0.145(2) 0.8785(14) 0.065(6) Uani 0.499(4) 1 d . U P A 1
H57A H 0.1366 -0.1488 0.8852 0.078 Uiso 0.499(4) 1 calc R U P A 1
H57B H 0.2255 -0.1806 0.8381 0.078 Uiso 0.499(4) 1 calc R U P A 1
C58 C 0.258(2) -0.3585(17) 0.9348(18) 0.084(8) Uani 0.499(4) 1 d D U P A 1
H58A H 0.1917 -0.3799 0.9514 0.126 Uiso 0.499(4) 1 calc R U P A 1
H58B H 0.3127 -0.3917 0.9592 0.126 Uiso 0.499(4) 1 calc R U P A 1
H58C H 0.2637 -0.3784 0.8901 0.126 Uiso 0.499(4) 1 calc R U P A 1
Sc1 Sc 0.7476(4) 0.5868(5) 0.0995(2) 0.0394(14) Uani 0.499(4) 1 d . U P A 1
Sc2 Sc 0.7323(5) 0.5365(4) 0.3624(2) 0.0422(14) Uani 0.499(4) 1 d . U P A 1
Sc3 Sc 0.2322(4) 0.0699(4) 0.6001(2) 0.0412(14) Uani 0.499(4) 1 d . U P A 1
Sc4 Sc 0.2479(4) 0.0198(5) 0.8623(2) 0.0408(14) Uani 0.499(4) 1 d . U P A 1
Si1 Si 0.7700(6) 0.8273(8) 0.0216(5) 0.058(2) Uani 0.499(4) 1 d . U P A 1
Si3 Si 0.7499(7) 0.3544(9) 0.0082(5) 0.072(3) Uani 0.499(4) 1 d . U P A 1
Si7 Si 0.4936(8) 0.5602(7) 0.4419(5) 0.065(3) Uani 0.499(4) 1 d . U P A 1
Si8 Si 0.9655(9) 0.5407(8) 0.4536(5) 0.075(3) Uani 0.499(4) 1 d D U P A 1
Si9 Si 0.4654(9) 0.0651(7) 0.5079(5) 0.073(3) Uani 0.499(4) 1 d D U P A 1
Si11 Si -0.0068(8) 0.0469(7) 0.5214(4) 0.062(2) Uani 0.499(4) 1 d D U P A 1
Si15 Si 0.2707(7) -0.2208(9) 0.9417(5) 0.069(3) Uani 0.499(4) 1 d D U P A 1
Si14 Si 0.2514(7) 0.2529(9) 0.9544(5) 0.070(3) Uani 0.499(4) 1 d . U P A 1
C1A C 0.770(2) 0.614(2) 0.0107(14) 0.063(6) Uani 0.501(4) 1 d . U P A 2
H1AA H 0.8249 0.5897 -0.0178 0.076 Uiso 0.501(4) 1 calc R U P A 2
H1AB H 0.7047 0.5947 -0.0095 0.076 Uiso 0.501(4) 1 calc R U P A 2
C4A C 0.715(3) 0.811(3) 0.0765(19) 0.101(9) Uani 0.501(4) 1 d . U P A 2
H4AA H 0.7662 0.8461 0.1022 0.152 Uiso 0.501(4) 1 calc R U P A 2
H4AB H 0.6821 0.7572 0.1019 0.152 Uiso 0.501(4) 1 calc R U P A 2
H4AC H 0.6631 0.8597 0.0622 0.152 Uiso 0.501(4) 1 calc R U P A 2
C9A C 0.819(3) 0.351(2) 0.0817(16) 0.071(6) Uani 0.501(4) 1 d . U P A 2
H9AA H 0.8936 0.3469 0.0735 0.085 Uiso 0.501(4) 1 calc R U P A 2
H9AB H 0.8064 0.3144 0.1219 0.085 Uiso 0.501(4) 1 calc R U P A 2
C10A C 0.766(3) 0.132(3) 0.030(2) 0.101(10) Uani 0.501(4) 1 d . U P A 2
H10D H 0.7180 0.0989 0.0005 0.151 Uiso 0.501(4) 1 calc R U P A 2
H10E H 0.7478 0.1126 0.0737 0.151 Uiso 0.501(4) 1 calc R U P A 2
H10F H 0.8354 0.1089 0.0209 0.151 Uiso 0.501(4) 1 calc R U P A 2
C25A C 0.704(2) 0.561(2) 0.4499(12) 0.056(6) Uani 0.501(4) 1 d . U P A 2
H25C H 0.7238 0.4968 0.4710 0.067 Uiso 0.501(4) 1 calc R U P A 2
H25D H 0.7279 0.6172 0.4777 0.067 Uiso 0.501(4) 1 calc R U P A 2
C27A C 0.508(3) 0.490(3) 0.386(2) 0.103(10) Uani 0.501(4) 1 d . U P A 2
H27D H 0.4623 0.5346 0.3613 0.155 Uiso 0.501(4) 1 calc R U P A 2
H27E H 0.4694 0.4319 0.4023 0.155 Uiso 0.501(4) 1 calc R U P A 2
H27F H 0.5629 0.4654 0.3581 0.155 Uiso 0.501(4) 1 calc R U P A 2
C29A C 0.967(2) 0.608(3) 0.3788(15) 0.072(6) Uani 0.501(4) 1 d . U P A 2
H29C H 1.0027 0.5932 0.3385 0.086 Uiso 0.501(4) 1 calc R U P A 2
H29D H 0.9714 0.6830 0.3854 0.086 Uiso 0.501(4) 1 calc R U P A 2
C31A C 1.184(2) 0.557(2) 0.4343(17) 0.078(8) Uani 0.501(4) 1 d . U P A 2
H31D H 1.2054 0.6285 0.4335 0.116 Uiso 0.501(4) 1 calc R U P A 2
H31E H 1.2060 0.5229 0.3951 0.116 Uiso 0.501(4) 1 calc R U P A 2
H31F H 1.2156 0.5224 0.4708 0.116 Uiso 0.501(4) 1 calc R U P A 2
C33A C 0.467(2) 0.000(3) 0.5848(14) 0.064(6) Uani 0.501(4) 1 d . U P A 2
H33C H 0.5027 0.0157 0.6251 0.077 Uiso 0.501(4) 1 calc R U P A 2
H33D H 0.4724 -0.0752 0.5786 0.077 Uiso 0.501(4) 1 calc R U P A 2
C34A C 0.683(2) 0.054(2) 0.5280(16) 0.072(7) Uani 0.501(4) 1 d . U P A 2
H34D H 0.7020 0.0416 0.5722 0.108 Uiso 0.501(4) 1 calc R U P A 2
H34E H 0.7122 0.1196 0.5141 0.108 Uiso 0.501(4) 1 calc R U P A 2
H34F H 0.7088 -0.0009 0.5011 0.108 Uiso 0.501(4) 1 calc R U P A 2
C41A C 0.206(2) 0.054(2) 0.5118(13) 0.056(6) Uani 0.501(4) 1 d . U P A 2
H41C H 0.2221 0.1228 0.4948 0.067 Uiso 0.501(4) 1 calc R U P A 2
H41D H 0.2334 0.0042 0.4810 0.067 Uiso 0.501(4) 1 calc R U P A 2
C42A C 0.009(3) 0.105(3) 0.5797(19) 0.098(9) Uani 0.501(4) 1 d . U P A 2
H42D H -0.0063 0.1767 0.5701 0.147 Uiso 0.501(4) 1 calc R U P A 2
H42E H 0.0570 0.1014 0.6152 0.147 Uiso 0.501(4) 1 calc R U P A 2
H42F H -0.0547 0.0696 0.5913 0.147 Uiso 0.501(4) 1 calc R U P A 2
C43A C 0.046(4) 0.115(4) 0.442(2) 0.106(11) Uani 0.501(4) 1 d . U P A 2
H43D H -0.0075 0.1658 0.4512 0.159 Uiso 0.501(4) 1 calc R U P A 2
H43E H 0.0232 0.0714 0.4068 0.159 Uiso 0.501(4) 1 calc R U P A 2
H43F H 0.1089 0.1502 0.4303 0.159 Uiso 0.501(4) 1 calc R U P A 2
C53A C 0.319(3) 0.255(2) 0.8776(14) 0.064(6) Uani 0.501(4) 1 d . U P A 2
H53C H 0.3937 0.2597 0.8842 0.076 Uiso 0.501(4) 1 calc R U P A 2
H53D H 0.3035 0.2904 0.8373 0.076 Uiso 0.501(4) 1 calc R U P A 2
C54A C 0.266(2) 0.4645(16) 0.9342(16) 0.075(7) Uani 0.501(4) 1 d D U P A 2
H54D H 0.3371 0.4849 0.9281 0.112 Uiso 0.501(4) 1 calc R U P A 2
H54E H 0.2394 0.4961 0.9730 0.112 Uiso 0.501(4) 1 calc R U P A 2
H54F H 0.2250 0.4870 0.8978 0.112 Uiso 0.501(4) 1 calc R U P A 2
C57A C 0.272(2) -0.007(2) 0.9480(13) 0.061(6) Uani 0.501(4) 1 d . U P A 2
H57C H 0.3273 0.0180 0.9759 0.073 Uiso 0.501(4) 1 calc R U P A 2
H57D H 0.2071 0.0140 0.9688 0.073 Uiso 0.501(4) 1 calc R U P A 2
C58A C 0.201(3) -0.201(3) 0.892(2) 0.106(9) Uani 0.501(4) 1 d . U P A 2
H58D H 0.1305 -0.2088 0.9065 0.160 Uiso 0.501(4) 1 calc R U P A 2
H58E H 0.2288 -0.2687 0.8812 0.160 Uiso 0.501(4) 1 calc R U P A 2
H58F H 0.2035 -0.1568 0.8549 0.160 Uiso 0.501(4) 1 calc R U P A 2
Sc1A Sc 0.7823(4) 0.5218(5) 0.0999(2) 0.0458(15) Uani 0.501(4) 1 d . U P A 2
Sc2A Sc 0.7982(4) 0.5707(4) 0.3628(2) 0.0390(14) Uani 0.501(4) 1 d . U P A 2
Sc3A Sc 0.2982(4) 0.0367(4) 0.5991(2) 0.0404(14) Uani 0.501(4) 1 d . U P A 2
Sc4A Sc 0.2815(4) 0.0860(5) 0.8627(2) 0.0365(13) Uani 0.501(4) 1 d . U P A 2
Si1A Si 0.7756(7) 0.7533(9) 0.0083(5) 0.075(3) Uani 0.501(4) 1 d . U P A 2
Si2A Si 0.0665(8) 0.0418(7) 0.5077(5) 0.072(3) Uani 0.501(4) 1 d . U P A 2
Si3A Si 0.7574(7) 0.2815(9) 0.0206(5) 0.069(3) Uani 0.501(4) 1 d . U P A 2
Si4A Si 0.2582(6) 0.3268(8) 0.9411(5) 0.059(2) Uani 0.501(4) 1 d D U P A 2
Si5A Si 0.2753(8) -0.1471(10) 0.9537(5) 0.078(3) Uani 0.501(4) 1 d . U P A 2
Si7A Si 0.5653(9) 0.5652(8) 0.4541(5) 0.074(3) Uani 0.501(4) 1 d . U P A 2
Si8A Si 1.0396(8) 0.5490(7) 0.4412(5) 0.064(2) Uani 0.501(4) 1 d . U P A 2
Si9A Si 0.5395(7) 0.0601(6) 0.5212(4) 0.056(2) Uani 0.501(4) 1 d . U P A 2
O1_1 O 1.384(2) 1.046(3) 0.1826(14) 0.078(6) Uani 0.502(8) 1 d D U P B 1
C1_1 C 1.395(2) 0.980(3) 0.1275(16) 0.098(8) Uani 0.502(8) 1 d D U P B 1
H1A_1 H 1.3494 1.0015 0.0927 0.117 Uiso 0.502(8) 1 calc R U P B 1
H1B_1 H 1.3800 0.9076 0.1384 0.117 Uiso 0.502(8) 1 calc R U P B 1
C2_1 C 1.503(2) 0.992(3) 0.110(2) 0.103(8) Uani 0.502(8) 1 d D U P B 1
H2A_1 H 1.5106 0.9850 0.0631 0.123 Uiso 0.502(8) 1 calc R U P B 1
H2B_1 H 1.5451 0.9396 0.1307 0.123 Uiso 0.502(8) 1 calc R U P B 1
C3_1 C 1.534(3) 1.096(3) 0.1304(19) 0.097(9) Uani 0.502(8) 1 d D U P B 1
H3A_1 H 1.6051 1.0951 0.1469 0.116 Uiso 0.502(8) 1 calc R U P B 1
H3B_1 H 1.5306 1.1448 0.0946 0.116 Uiso 0.502(8) 1 calc R U P B 1
C4_1 C 1.462(2) 1.125(2) 0.1808(16) 0.098(8) Uani 0.502(8) 1 d D U P B 1
H4A_1 H 1.4975 1.1297 0.2222 0.118 Uiso 0.502(8) 1 calc R U P B 1
H4B_1 H 1.4305 1.1921 0.1713 0.118 Uiso 0.502(8) 1 calc R U P B 1
O1_2 O 1.148(2) 1.053(3) 0.1767(17) 0.079(6) Uani 0.502(8) 1 d D U P B 1
C1_2 C 1.094(3) 1.148(2) 0.1656(18) 0.104(8) Uani 0.502(8) 1 d D U P B 1
H1A_2 H 1.1410 1.2039 0.1540 0.124 Uiso 0.502(8) 1 calc R U P B 1
H1B_2 H 1.0532 1.1682 0.2030 0.124 Uiso 0.502(8) 1 calc R U P B 1
C2_2 C 1.027(3) 1.117(2) 0.1111(18) 0.119(9) Uani 0.502(8) 1 d D U P B 1
H2A_2 H 1.0667 1.1105 0.0713 0.143 Uiso 0.502(8) 1 calc R U P B 1
H2B_2 H 0.9706 1.1664 0.1046 0.143 Uiso 0.502(8) 1 calc R U P B 1
C3_2 C 0.989(2) 1.015(2) 0.135(2) 0.111(9) Uani 0.502(8) 1 d D U P B 1
H3A_2 H 0.9431 1.0226 0.1717 0.133 Uiso 0.502(8) 1 calc R U P B 1
H3B_2 H 0.9539 0.9760 0.1009 0.133 Uiso 0.502(8) 1 calc R U P B 1
C4_2 C 1.089(2) 0.967(2) 0.1528(18) 0.096(7) Uani 0.502(8) 1 d D U P B 1
H4A_2 H 1.0793 0.9148 0.1860 0.115 Uiso 0.502(8) 1 calc R U P B 1
H4B_2 H 1.1223 0.9358 0.1156 0.115 Uiso 0.502(8) 1 calc R U P B 1
O1_3 O 1.267(3) 1.168(2) 0.2830(16) 0.077(6) Uani 0.502(8) 1 d D U P B 1
C1_3 C 1.319(3) 1.173(2) 0.3435(15) 0.096(8) Uani 0.502(8) 1 d D U P B 1
H1A_3 H 1.3927 1.1590 0.3381 0.115 Uiso 0.502(8) 1 calc R U P B 1
H1B_3 H 1.2900 1.1218 0.3730 0.115 Uiso 0.502(8) 1 calc R U P B 1
C2_3 C 1.303(3) 1.276(2) 0.3678(14) 0.097(8) Uani 0.502(8) 1 d D U P B 1
H2A_3 H 1.3698 1.3112 0.3733 0.116 Uiso 0.502(8) 1 calc R U P B 1
H2B_3 H 1.2686 1.2735 0.4095 0.116 Uiso 0.502(8) 1 calc R U P B 1
C3_3 C 1.239(3) 1.333(2) 0.3213(16) 0.087(8) Uani 0.502(8) 1 d D U P B 1
H3A_3 H 1.1726 1.3522 0.3407 0.104 Uiso 0.502(8) 1 calc R U P B 1
H3B_3 H 1.2740 1.3969 0.3078 0.104 Uiso 0.502(8) 1 calc R U P B 1
C4_3 C 1.223(3) 1.266(2) 0.2669(14) 0.092(7) Uani 0.502(8) 1 d D U P B 1
H4A_3 H 1.1488 1.2581 0.2582 0.111 Uiso 0.502(8) 1 calc R U P B 1
H4B_3 H 1.2559 1.2945 0.2286 0.111 Uiso 0.502(8) 1 calc R U P B 1
O1_4 O 1.260(2) 0.9414(19) 0.2858(13) 0.072(6) Uani 0.502(8) 1 d D U P B 1
C1_4 C 1.216(3) 0.847(2) 0.2630(12) 0.098(8) Uani 0.502(8) 1 d D U P B 1
H1A_4 H 1.2500 0.8252 0.2232 0.117 Uiso 0.502(8) 1 calc R U P B 1
H1B_4 H 1.1422 0.8548 0.2548 0.117 Uiso 0.502(8) 1 calc R U P B 1
C2_4 C 1.234(4) 0.7708(19) 0.3141(13) 0.092(8) Uani 0.502(8) 1 d D U P B 1
H2A_4 H 1.1730 0.7273 0.3204 0.110 Uiso 0.502(8) 1 calc R U P B 1
H2B_4 H 1.2930 0.7264 0.3036 0.110 Uiso 0.502(8) 1 calc R U P B 1
C3_4 C 1.256(3) 0.832(2) 0.3717(11) 0.091(8) Uani 0.502(8) 1 d D U P B 1
H3A_4 H 1.3015 0.7950 0.4010 0.109 Uiso 0.502(8) 1 calc R U P B 1
H3B_4 H 1.1917 0.8493 0.3943 0.109 Uiso 0.502(8) 1 calc R U P B 1
C4_4 C 1.306(3) 0.927(2) 0.3478(13) 0.100(7) Uani 0.502(8) 1 d D U P B 1
H4A_4 H 1.2924 0.9855 0.3761 0.120 Uiso 0.502(8) 1 calc R U P B 1
H4B_4 H 1.3808 0.9170 0.3442 0.120 Uiso 0.502(8) 1 calc R U P B 1
O1_5 O -0.241(2) 0.6667(19) 0.6755(12) 0.074(5) Uani 0.571(8) 1 d D U P C 1
C1_5 C -0.283(3) 0.761(2) 0.6998(11) 0.104(7) Uani 0.571(8) 1 d D U P C 1
H1A_5 H -0.2465 0.7829 0.7386 0.125 Uiso 0.571(8) 1 calc R U P C 1
H1B_5 H -0.3566 0.7524 0.7100 0.125 Uiso 0.571(8) 1 calc R U P C 1
C2_5 C -0.269(4) 0.8360(19) 0.6483(14) 0.123(9) Uani 0.571(8) 1 d D U P C 1
H2A_5 H -0.2117 0.8825 0.6580 0.148 Uiso 0.571(8) 1 calc R U P C 1
H2B_5 H -0.3321 0.8774 0.6426 0.148 Uiso 0.571(8) 1 calc R U P C 1
C3_5 C -0.248(3) 0.775(2) 0.5901(11) 0.113(9) Uani 0.571(8) 1 d D U P C 1
H3A_5 H -0.3116 0.7496 0.5701 0.136 Uiso 0.571(8) 1 calc R U P C 1
H3B_5 H -0.2082 0.8146 0.5587 0.136 Uiso 0.571(8) 1 calc R U P C 1
C4_5 C -0.187(3) 0.690(2) 0.6172(13) 0.112(7) Uani 0.571(8) 1 d D U P C 1
H4A_5 H -0.1859 0.6298 0.5883 0.135 Uiso 0.571(8) 1 calc R U P C 1
H4B_5 H -0.1156 0.7112 0.6259 0.135 Uiso 0.571(8) 1 calc R U P C 1
O1_6 O -0.231(2) 0.4359(17) 0.6787(12) 0.072(5) Uani 0.571(8) 1 d D U P C 1
C1_6 C -0.180(3) 0.4340(18) 0.6176(12) 0.096(7) Uani 0.571(8) 1 d D U P C 1
H1A_6 H -0.1092 0.4599 0.6213 0.115 Uiso 0.571(8) 1 calc R U P C 1
H1B_6 H -0.2174 0.4765 0.5863 0.115 Uiso 0.571(8) 1 calc R U P C 1
C2_6 C -0.181(3) 0.327(2) 0.5986(16) 0.112(9) Uani 0.571(8) 1 d D U P C 1
H2A_6 H -0.1166 0.2924 0.6115 0.134 Uiso 0.571(8) 1 calc R U P C 1
H2B_6 H -0.1892 0.3200 0.5521 0.134 Uiso 0.571(8) 1 calc R U P C 1
C3_6 C -0.271(3) 0.281(2) 0.6327(16) 0.112(9) Uani 0.571(8) 1 d D U P C 1
H3A_6 H -0.3333 0.2870 0.6067 0.134 Uiso 0.571(8) 1 calc R U P C 1
H3B_6 H -0.2584 0.2075 0.6417 0.134 Uiso 0.571(8) 1 calc R U P C 1
C4_6 C -0.281(2) 0.339(2) 0.6923(12) 0.090(7) Uani 0.571(8) 1 d D U P C 1
H4A_6 H -0.3536 0.3495 0.7032 0.108 Uiso 0.571(8) 1 calc R U P C 1
H4B_6 H -0.2466 0.3034 0.7279 0.108 Uiso 0.571(8) 1 calc R U P C 1
O1_7 O -0.1164(18) 0.562(2) 0.7824(12) 0.075(5) Uani 0.571(8) 1 d D U P C 1
C1_7 C -0.109(2) 0.610(3) 0.8442(12) 0.102(7) Uani 0.571(8) 1 d D U P C 1
H1A_7 H -0.1629 0.5838 0.8727 0.123 Uiso 0.571(8) 1 calc R U P C 1
H1B_7 H -0.1162 0.6849 0.8405 0.123 Uiso 0.571(8) 1 calc R U P C 1
C2_7 C -0.007(2) 0.584(3) 0.8696(12) 0.098(8) Uani 0.571(8) 1 d D U P C 1
H2A_7 H -0.0136 0.5380 0.9067 0.118 Uiso 0.571(8) 1 calc R U P C 1
H2B_7 H 0.0295 0.6466 0.8830 0.118 Uiso 0.571(8) 1 calc R U P C 1
C3_7 C 0.0492(17) 0.532(3) 0.8174(13) 0.095(7) Uani 0.571(8) 1 d D U P C 1
H3A_7 H 0.1000 0.5791 0.7985 0.114 Uiso 0.571(8) 1 calc R U P C 1
H3B_7 H 0.0857 0.4712 0.8339 0.114 Uiso 0.571(8) 1 calc R U P C 1
C4_7 C -0.0265(19) 0.501(2) 0.7694(12) 0.095(7) Uani 0.571(8) 1 d D U P C 1
H4A_7 H -0.0007 0.5148 0.7261 0.114 Uiso 0.571(8) 1 calc R U P C 1
H4B_7 H -0.0424 0.4273 0.7732 0.114 Uiso 0.571(8) 1 calc R U P C 1
O1_8 O -0.3556(17) 0.552(2) 0.7818(12) 0.069(5) Uani 0.571(8) 1 d D U P C 1
C1_8 C -0.382(2) 0.464(2) 0.8202(15) 0.109(7) Uani 0.571(8) 1 d D U P C 1
H1A_8 H -0.3208 0.4388 0.8434 0.131 Uiso 0.571(8) 1 calc R U P C 1
H1B_8 H -0.4087 0.4081 0.7934 0.131 Uiso 0.571(8) 1 calc R U P C 1
C2_8 C -0.459(2) 0.500(2) 0.8645(14) 0.103(8) Uani 0.571(8) 1 d D U P C 1
H2A_8 H -0.4279 0.5251 0.9043 0.124 Uiso 0.571(8) 1 calc R U P C 1
H2B_8 H -0.5084 0.4446 0.8748 0.124 Uiso 0.571(8) 1 calc R U P C 1
C3_8 C -0.5112(19) 0.586(2) 0.8283(17) 0.102(8) Uani 0.571(8) 1 d D U P C 1
H3A_8 H -0.5594 0.5593 0.7961 0.122 Uiso 0.571(8) 1 calc R U P C 1
H3B_8 H -0.5478 0.6329 0.8573 0.122 Uiso 0.571(8) 1 calc R U P C 1
C4_8 C -0.4214(19) 0.6365(18) 0.7985(14) 0.090(7) Uani 0.571(8) 1 d D U P C 1
H4A_8 H -0.4419 0.6756 0.7603 0.108 Uiso 0.571(8) 1 calc R U P C 1
H4B_8 H -0.3871 0.6832 0.8287 0.108 Uiso 0.571(8) 1 calc R U P C 1
O1_9 O 1.145(2) 1.060(2) 0.1789(15) 0.071(6) Uani 0.498(8) 1 d D U P B 2
C1_9 C 1.046(2) 1.021(3) 0.1982(13) 0.097(7) Uani 0.498(8) 1 d D U P B 2
H1A_9 H 1.0266 1.0491 0.2401 0.116 Uiso 0.498(8) 1 calc R U P B 2
H1B_9 H 1.0468 0.9456 0.2006 0.116 Uiso 0.498(8) 1 calc R U P B 2
C2_9 C 0.9758(18) 1.057(3) 0.1477(14) 0.096(8) Uani 0.498(8) 1 d D U P B 2
H2A_9 H 0.9505 1.1270 0.1568 0.115 Uiso 0.498(8) 1 calc R U P B 2
H2B_9 H 0.9168 1.0105 0.1428 0.115 Uiso 0.498(8) 1 calc R U P B 2
C3_9 C 1.042(2) 1.056(3) 0.0896(11) 0.095(8) Uani 0.498(8) 1 d D U P B 2
H3A_9 H 1.0519 0.9859 0.0732 0.114 Uiso 0.498(8) 1 calc R U P B 2
H3B_9 H 1.0136 1.0997 0.0555 0.114 Uiso 0.498(8) 1 calc R U P B 2
C4_9 C 1.140(2) 1.100(3) 0.1150(14) 0.096(8) Uani 0.498(8) 1 d D U P B 2
H4A_9 H 1.1992 1.0764 0.0897 0.116 Uiso 0.498(8) 1 calc R U P B 2
H4B_9 H 1.1383 1.1753 0.1151 0.116 Uiso 0.498(8) 1 calc R U P B 2
O1_10 O 1.3771(19) 1.049(3) 0.1758(13) 0.074(6) Uani 0.498(8) 1 d D U P B 2
C1_10 C 1.471(2) 1.003(3) 0.1983(13) 0.093(7) Uani 0.498(8) 1 d D U P B 2
H1A_10 H 1.4632 0.9278 0.2014 0.112 Uiso 0.498(8) 1 calc R U P B 2
H1B_10 H 1.4898 1.0302 0.2405 0.112 Uiso 0.498(8) 1 calc R U P B 2
C2_10 C 1.5491(18) 1.030(3) 0.1504(13) 0.093(8) Uani 0.498(8) 1 d D U P B 2
H2A_10 H 1.5982 0.9736 0.1444 0.112 Uiso 0.498(8) 1 calc R U P B 2
H2B_10 H 1.5871 1.0924 0.1634 0.112 Uiso 0.498(8) 1 calc R U P B 2
C3_10 C 1.489(2) 1.049(3) 0.0912(11) 0.094(8) Uani 0.498(8) 1 d D U P B 2
H3A_10 H 1.5272 1.0944 0.0618 0.113 Uiso 0.498(8) 1 calc R U P B 2
H3B_10 H 1.4730 0.9842 0.0693 0.113 Uiso 0.498(8) 1 calc R U P B 2
C4_10 C 1.395(2) 1.100(3) 0.1153(13) 0.094(7) Uani 0.498(8) 1 d D U P B 2
H4A_10 H 1.4065 1.1739 0.1212 0.113 Uiso 0.498(8) 1 calc R U P B 2
H4B_10 H 1.3374 1.0890 0.0859 0.113 Uiso 0.498(8) 1 calc R U P B 2
O1_11 O 1.260(2) 0.929(2) 0.2779(14) 0.074(6) Uani 0.498(8) 1 d D U P B 2
C1_11 C 1.3477(19) 0.865(2) 0.2935(15) 0.081(7) Uani 0.498(8) 1 d D U P B 2
H1A_11 H 1.3991 0.9038 0.3180 0.097 Uiso 0.498(8) 1 calc R U P B 2
H1B_11 H 1.3802 0.8377 0.2545 0.097 Uiso 0.498(8) 1 calc R U P B 2
C2_11 C 1.304(2) 0.781(2) 0.3319(19) 0.096(8) Uani 0.498(8) 1 d D U P B 2
H2A_11 H 1.3508 0.7635 0.3673 0.115 Uiso 0.498(8) 1 calc R U P B 2
H2B_11 H 1.2938 0.7193 0.3055 0.115 Uiso 0.498(8) 1 calc R U P B 2
C3_11 C 1.205(3) 0.818(3) 0.3570(19) 0.097(9) Uani 0.498(8) 1 d D U P B 2
H3A_11 H 1.1495 0.7696 0.3457 0.116 Uiso 0.498(8) 1 calc R U P B 2
H3B_11 H 1.2079 0.8239 0.4038 0.116 Uiso 0.498(8) 1 calc R U P B 2
C4_11 C 1.186(2) 0.918(2) 0.3287(17) 0.106(8) Uani 0.498(8) 1 d D U P B 2
H4A_11 H 1.1151 0.9210 0.3115 0.127 Uiso 0.498(8) 1 calc R U P B 2
H4B_11 H 1.1943 0.9726 0.3605 0.127 Uiso 0.498(8) 1 calc R U P B 2
O1_12 O 1.267(3) 1.172(2) 0.2840(16) 0.076(6) Uani 0.498(8) 1 d D U P B 2
C1_12 C 1.358(2) 1.235(2) 0.2930(19) 0.105(8) Uani 0.498(8) 1 d D U P B 2
H1A_12 H 1.3959 1.2436 0.2528 0.126 Uiso 0.498(8) 1 calc R U P B 2
H1B_12 H 1.4039 1.2054 0.3255 0.126 Uiso 0.498(8) 1 calc R U P B 2
C2_12 C 1.312(3) 1.3344(19) 0.3151(17) 0.105(8) Uani 0.498(8) 1 d D U P B 2
H2A_12 H 1.3628 1.3780 0.3372 0.126 Uiso 0.498(8) 1 calc R U P B 2
H2B_12 H 1.2805 1.3730 0.2798 0.126 Uiso 0.498(8) 1 calc R U P B 2
C3_12 C 1.234(3) 1.291(3) 0.3597(16) 0.104(8) Uani 0.498(8) 1 d D U P B 2
H3A_12 H 1.2660 1.2528 0.3951 0.125 Uiso 0.498(8) 1 calc R U P B 2
H3B_12 H 1.1884 1.3446 0.3769 0.125 Uiso 0.498(8) 1 calc R U P B 2
C4_12 C 1.180(2) 1.222(3) 0.3144(18) 0.100(8) Uani 0.498(8) 1 d D U P B 2
H4A_12 H 1.1357 1.1725 0.3367 0.120 Uiso 0.498(8) 1 calc R U P B 2
H4B_12 H 1.1387 1.2612 0.2834 0.120 Uiso 0.498(8) 1 calc R U P B 2
O1_13 O -0.351(2) 0.543(3) 0.7869(17) 0.076(7) Uani 0.429(8) 1 d D U P C 2
C1_13 C -0.364(2) 0.592(4) 0.8475(16) 0.102(8) Uani 0.429(8) 1 d D U P C 2
H1A_13 H -0.3602 0.6670 0.8431 0.123 Uiso 0.429(8) 1 calc R U P C 2
H1B_13 H -0.3100 0.5693 0.8773 0.123 Uiso 0.429(8) 1 calc R U P C 2
C2_13 C -0.465(3) 0.561(4) 0.8711(14) 0.098(9) Uani 0.429(8) 1 d D U P C 2
H2A_13 H -0.5022 0.6207 0.8885 0.117 Uiso 0.429(8) 1 calc R U P C 2
H2B_13 H -0.4585 0.5089 0.9049 0.117 Uiso 0.429(8) 1 calc R U P C 2
C3_13 C -0.521(2) 0.518(4) 0.8153(15) 0.100(9) Uani 0.429(8) 1 d D U P C 2
H3A_13 H -0.5436 0.4468 0.8243 0.120 Uiso 0.429(8) 1 calc R U P C 2
H3B_13 H -0.5825 0.5594 0.8058 0.120 Uiso 0.429(8) 1 calc R U P C 2
C4_13 C -0.450(3) 0.519(3) 0.7611(12) 0.093(8) Uani 0.429(8) 1 d D U P C 2
H4A_13 H -0.4489 0.4519 0.7397 0.112 Uiso 0.429(8) 1 calc R U P C 2
H4B_13 H -0.4710 0.5718 0.7298 0.112 Uiso 0.429(8) 1 calc R U P C 2
O1_14 O -0.120(3) 0.551(3) 0.7818(16) 0.079(7) Uani 0.429(8) 1 d D U P C 2
C1_14 C -0.102(3) 0.483(3) 0.8347(19) 0.107(9) Uani 0.429(8) 1 d D U P C 2
H1A_14 H -0.0918 0.4116 0.8194 0.128 Uiso 0.429(8) 1 calc R U P C 2
H1B_14 H -0.1598 0.4836 0.8645 0.128 Uiso 0.429(8) 1 calc R U P C 2
C2_14 C -0.008(3) 0.520(3) 0.866(2) 0.110(10) Uani 0.429(8) 1 d D U P C 2
H2A_14 H 0.0514 0.4768 0.8551 0.132 Uiso 0.429(8) 1 calc R U P C 2
H2B_14 H -0.0162 0.5207 0.9128 0.132 Uiso 0.429(8) 1 calc R U P C 2
C3_14 C 0.006(3) 0.626(3) 0.8412(18) 0.112(10) Uani 0.429(8) 1 d D U P C 2
H3A_14 H 0.0788 0.6451 0.8410 0.135 Uiso 0.429(8) 1 calc R U P C 2
H3B_14 H -0.0323 0.6756 0.8675 0.135 Uiso 0.429(8) 1 calc R U P C 2
C4_14 C -0.036(3) 0.623(3) 0.7753(15) 0.099(8) Uani 0.429(8) 1 d D U P C 2
H4A_14 H -0.0604 0.6915 0.7619 0.119 Uiso 0.429(8) 1 calc R U P C 2
H4B_14 H 0.0157 0.5985 0.7447 0.119 Uiso 0.429(8) 1 calc R U P C 2
O1_15 O -0.237(3) 0.436(2) 0.6779(18) 0.085(7) Uani 0.429(8) 1 d D U P C 2
C1_15 C -0.165(3) 0.354(3) 0.6917(19) 0.110(9) Uani 0.429(8) 1 d D U P C 2
H1A_15 H -0.1676 0.3346 0.7370 0.132 Uiso 0.429(8) 1 calc R U P C 2
H1B_15 H -0.0942 0.3749 0.6810 0.132 Uiso 0.429(8) 1 calc R U P C 2
C2_15 C -0.200(4) 0.268(2) 0.6500(17) 0.100(9) Uani 0.429(8) 1 d D U P C 2
H2A_15 H -0.1418 0.2249 0.6364 0.120 Uiso 0.429(8) 1 calc R U P C 2
H2B_15 H -0.2507 0.2244 0.6721 0.120 Uiso 0.429(8) 1 calc R U P C 2
C3_15 C -0.247(4) 0.322(3) 0.5946(15) 0.100(9) Uani 0.429(8) 1 d D U P C 2
H3A_15 H -0.1949 0.3503 0.5658 0.120 Uiso 0.429(8) 1 calc R U P C 2
H3B_15 H -0.2935 0.2763 0.5703 0.120 Uiso 0.429(8) 1 calc R U P C 2
C4_15 C -0.305(3) 0.404(3) 0.627(2) 0.111(9) Uani 0.429(8) 1 d D U P C 2
H4A_15 H -0.3192 0.4616 0.5978 0.133 Uiso 0.429(8) 1 calc R U P C 2
H4B_15 H -0.3704 0.3780 0.6441 0.133 Uiso 0.429(8) 1 calc R U P C 2
O1_16 O -0.238(3) 0.677(2) 0.6808(16) 0.071(6) Uani 0.429(8) 1 d D U P C 2
C1_16 C -0.152(2) 0.743(2) 0.6671(17) 0.080(7) Uani 0.429(8) 1 d D U P C 2
H1A_16 H -0.1050 0.7101 0.6364 0.096 Uiso 0.429(8) 1 calc R U P C 2
H1B_16 H -0.1137 0.7597 0.7063 0.096 Uiso 0.429(8) 1 calc R U P C 2
C2_16 C -0.200(3) 0.835(2) 0.6396(19) 0.089(8) Uani 0.429(8) 1 d D U P C 2
H2A_16 H -0.1521 0.8708 0.6106 0.107 Uiso 0.429(8) 1 calc R U P C 2
H2B_16 H -0.2216 0.8831 0.6732 0.107 Uiso 0.429(8) 1 calc R U P C 2
C3_16 C -0.290(3) 0.793(3) 0.604(2) 0.104(10) Uani 0.429(8) 1 d D U P C 2
H3A_16 H -0.3483 0.8412 0.6065 0.125 Uiso 0.429(8) 1 calc R U P C 2
H3B_16 H -0.2725 0.7828 0.5587 0.125 Uiso 0.429(8) 1 calc R U P C 2
C4_16 C -0.316(3) 0.696(3) 0.634(2) 0.101(8) Uani 0.429(8) 1 d D U P C 2
H4A_16 H -0.3846 0.6999 0.6539 0.122 Uiso 0.429(8) 1 calc R U P C 2
H4B_16 H -0.3175 0.6403 0.6018 0.122 Uiso 0.429(8) 1 calc R U P C 2

loop_
_atom_site_aniso_label
_atom_site_aniso_U_11
_atom_site_aniso_U_22
_atom_site_aniso_U_33
_atom_site_aniso_U_23
_atom_site_aniso_U_13
_atom_site_aniso_U_12
C2 0.120(12) 0.118(12) 0.094(8) 0.011(7) -0.011(7) 0.023(10)
C3 0.073(7) 0.095(11) 0.131(13) 0.038(9) -0.001(7) -0.012(7)
C5 0.084(6) 0.079(9) 0.035(6) 0.002(6) 0.001(5) 0.006(5)
C6 0.058(9) 0.097(12) 0.083(8) -0.005(7) 0.032(7) 0.015(8)
C7 0.113(12) 0.130(13) 0.115(14) -0.006(11) -0.009(10) -0.034(10)
C8 0.123(15) 0.114(11) 0.141(16) 0.041(11) -0.003(12) 0.024(10)
C11 0.118(12) 0.113(12) 0.104(9) -0.023(8) 0.005(8) 0.009(10)
C12 0.078(7) 0.099(11) 0.151(14) -0.060(10) -0.006(7) -0.003(7)
C13 0.086(6) 0.064(8) 0.031(6) -0.012(5) -0.003(5) 0.005(5)
C14 0.121(13) 0.069(11) 0.076(8) -0.006(7) -0.032(8) 0.016(9)
C15 0.135(14) 0.139(14) 0.142(17) 0.004(12) 0.024(12) -0.028(11)
C16 0.124(14) 0.109(11) 0.118(14) -0.036(10) -0.015(11) 0.028(10)
C17 0.068(8) 0.082(6) 0.036(6) -0.001(5) -0.005(5) -0.011(5)
C18 0.143(13) 0.112(13) 0.108(13) -0.003(10) 0.000(11) 0.031(11)
C19 0.119(11) 0.115(15) 0.148(16) -0.027(12) -0.034(10) -0.018(10)
C20 0.116(13) 0.083(12) 0.080(9) 0.026(7) 0.002(8) -0.024(10)
C21 0.081(9) 0.079(7) 0.034(6) -0.003(5) 0.000(6) -0.004(6)
C22 0.139(13) 0.124(13) 0.121(15) 0.015(11) -0.007(11) 0.031(11)
C23 0.112(11) 0.139(16) 0.115(14) -0.014(12) 0.033(10) -0.033(10)
C24 0.086(11) 0.070(10) 0.080(8) -0.025(7) 0.003(7) -0.005(8)
C26 0.120(12) 0.120(13) 0.099(8) 0.006(8) 0.027(8) -0.017(10)
C28 0.077(9) 0.080(7) 0.152(14) -0.001(7) 0.039(9) 0.000(6)
C30 0.113(12) 0.140(14) 0.106(9) -0.015(8) -0.015(7) -0.031(10)
C32 0.087(10) 0.079(8) 0.153(14) 0.000(7) -0.045(10) 0.004(7)
C35 0.103(11) 0.105(12) 0.098(8) -0.008(7) 0.024(7) 0.005(9)
C36 0.094(10) 0.076(7) 0.134(13) 0.002(7) 0.046(9) -0.006(6)
C37 0.063(7) 0.079(6) 0.028(6) 0.004(5) 0.008(5) 0.004(5)
C38 0.129(13) 0.136(14) 0.148(17) -0.032(12) 0.024(11) -0.041(11)
C39 0.115(11) 0.089(13) 0.143(15) 0.005(11) 0.044(10) 0.017(9)
C40 0.100(12) 0.072(11) 0.086(9) 0.024(7) 0.001(7) 0.024(9)
C44 0.105(11) 0.077(7) 0.131(13) -0.003(7) -0.035(9) -0.004(7)
C45 0.069(8) 0.077(6) 0.036(6) -0.001(5) -0.011(5) 0.002(5)
C46 0.109(10) 0.114(14) 0.121(14) -0.007(11) -0.024(9) 0.022(9)
C47 0.092(11) 0.066(10) 0.083(8) -0.035(7) 0.006(7) 0.012(8)
C48 0.144(13) 0.123(13) 0.117(15) 0.000(11) 0.016(11) -0.045(11)
C49 0.075(6) 0.068(8) 0.038(6) -0.008(5) 0.000(5) -0.010(5)
C50 0.102(13) 0.114(11) 0.129(14) -0.032(10) 0.004(11) -0.016(9)
C51 0.105(12) 0.144(14) 0.115(14) 0.023(11) -0.005(10) 0.025(10)
C52 0.076(10) 0.099(12) 0.078(8) 0.002(7) 0.033(7) -0.017(9)
C55 0.067(7) 0.104(11) 0.140(13) -0.045(10) 0.004(7) 0.008(7)
C56 0.136(13) 0.102(11) 0.093(8) -0.015(7) -0.009(7) -0.016(10)
C59 0.122(12) 0.121(12) 0.107(9) 0.033(8) 0.004(8) -0.020(10)
C60 0.080(7) 0.082(10) 0.164(15) 0.054(10) 0.001(7) 0.003(7)
C61 0.072(6) 0.068(8) 0.037(6) -0.001(5) -0.005(5) -0.002(5)
C62 0.044(8) 0.099(12) 0.085(8) -0.012(7) -0.030(6) -0.007(8)
C63 0.108(12) 0.126(13) 0.114(14) -0.020(10) 0.003(10) 0.025(10)
C64 0.130(14) 0.097(10) 0.121(14) 0.024(9) 0.005(11) -0.016(9)
Si2 0.062(3) 0.061(3) 0.062(3) 0.004(2) 0.008(2) 0.007(2)
Si4 0.061(3) 0.066(3) 0.066(3) -0.007(2) -0.006(2) 0.004(2)
Si5 0.070(3) 0.057(3) 0.058(3) 0.003(2) -0.007(2) -0.003(2)
Si6 0.062(3) 0.058(3) 0.068(3) -0.008(2) 0.004(2) -0.001(2)
Si10 0.064(3) 0.059(3) 0.071(3) 0.006(2) 0.007(2) 0.006(2)
Si12 0.066(3) 0.060(3) 0.064(3) -0.008(2) -0.004(2) 0.001(2)
Si13 0.056(3) 0.072(3) 0.066(3) -0.006(2) 0.001(2) -0.006(2)
Si16 0.057(3) 0.064(3) 0.064(3) 0.006(2) -0.007(2) -0.005(2)
Li1 0.083(11) 0.071(10) 0.028(6) -0.001(5) -0.001(6) -0.002(8)
Li2 0.080(7) 0.074(7) 0.067(7) -0.001(5) 0.003(5) 0.003(5)
Li3 0.068(10) 0.072(11) 0.024(6) 0.004(5) -0.006(5) -0.003(8)
Li4 0.081(7) 0.079(7) 0.056(6) 0.003(5) -0.001(5) 0.001(5)
C1 0.075(12) 0.044(9) 0.057(11) 0.004(8) -0.005(9) -0.008(8)
C4 0.064(16) 0.067(10) 0.075(16) 0.029(9) -0.011(13) -0.004(9)
C9 0.078(14) 0.066(9) 0.040(10) -0.018(7) -0.011(9) 0.005(8)
C10 0.113(19) 0.075(18) 0.135(17) -0.004(14) -0.039(15) -0.009(15)
C25 0.058(10) 0.077(13) 0.062(11) 0.002(9) 0.011(8) 0.008(9)
C27 0.070(10) 0.09(2) 0.10(2) 0.008(15) 0.035(9) -0.005(9)
C29 0.077(9) 0.056(13) 0.034(9) -0.007(8) -0.013(7) 0.001(8)
C31 0.085(17) 0.100(17) 0.134(17) 0.024(14) 0.007(14) 0.010(14)
C33 0.073(9) 0.064(14) 0.040(10) 0.004(9) 0.020(7) -0.004(8)
C34 0.086(18) 0.106(19) 0.113(15) 0.020(14) 0.019(13) -0.003(15)
C41 0.055(10) 0.082(13) 0.048(10) -0.003(9) -0.010(8) -0.006(9)
C42 0.081(11) 0.060(17) 0.12(2) -0.003(15) -0.023(10) -0.006(9)
C43 0.071(19) 0.09(2) 0.075(11) -0.002(10) -0.040(10) -0.020(14)
C53 0.053(12) 0.073(9) 0.034(9) -0.016(7) 0.003(8) 0.000(8)
C54 0.084(17) 0.078(17) 0.108(15) -0.010(13) 0.017(13) 0.005(15)
C57 0.075(12) 0.055(10) 0.065(11) 0.015(8) 0.009(9) 0.009(8)
C58 0.056(16) 0.072(11) 0.12(2) 0.044(10) -0.005(14) -0.001(9)
Sc1 0.060(3) 0.032(3) 0.026(3) 0.004(2) 0.001(2) -0.001(3)
Sc2 0.047(3) 0.059(3) 0.021(3) -0.003(2) 0.001(2) 0.000(3)
Sc3 0.040(3) 0.062(3) 0.022(3) -0.003(2) 0.001(2) -0.004(3)
Sc4 0.055(3) 0.041(4) 0.026(3) -0.002(2) 0.001(2) 0.000(3)
Si1 0.056(5) 0.053(6) 0.064(6) 0.023(4) 0.008(4) 0.001(4)
Si3 0.060(5) 0.060(6) 0.097(7) -0.026(5) -0.006(4) 0.009(5)
Si7 0.059(6) 0.062(6) 0.073(6) -0.009(4) 0.029(5) -0.003(5)
Si8 0.071(6) 0.069(6) 0.086(7) 0.004(5) -0.021(5) -0.003(5)
Si9 0.071(6) 0.060(5) 0.087(7) 0.001(4) 0.033(5) -0.004(5)
Si11 0.069(6) 0.061(5) 0.056(5) -0.010(4) -0.031(5) -0.001(4)
Si15 0.066(6) 0.062(6) 0.078(6) 0.035(5) -0.009(4) -0.002(5)
Si14 0.053(5) 0.072(6) 0.084(6) -0.027(5) 0.003(4) -0.005(5)
C1A 0.069(14) 0.078(9) 0.042(10) 0.014(7) -0.002(9) -0.009(8)
C4A 0.103(18) 0.088(19) 0.113(15) 0.003(14) 0.016(13) -0.025(15)
C9A 0.083(13) 0.062(10) 0.068(11) -0.013(9) 0.001(9) -0.004(9)
C10A 0.10(2) 0.081(12) 0.13(2) -0.032(11) 0.011(17) -0.001(10)
C25A 0.069(9) 0.065(13) 0.034(9) -0.006(8) 0.012(7) 0.003(8)
C27A 0.098(19) 0.103(19) 0.108(15) -0.017(14) 0.008(14) -0.007(16)
C29A 0.060(10) 0.082(14) 0.074(12) 0.004(10) -0.017(8) 0.002(9)
C31A 0.063(10) 0.076(18) 0.094(19) 0.009(15) -0.030(9) -0.001(9)
C33A 0.051(9) 0.081(13) 0.061(11) -0.002(9) 0.007(8) -0.014(8)
C34A 0.063(10) 0.065(17) 0.089(18) 0.009(14) 0.029(9) -0.007(9)
C41A 0.065(9) 0.071(14) 0.031(9) -0.004(8) -0.014(7) 0.007(8)
C42A 0.079(18) 0.102(19) 0.112(15) -0.023(13) -0.008(14) -0.006(16)
C43A 0.11(2) 0.10(2) 0.108(15) 0.007(14) -0.027(14) 0.021(17)
C53A 0.075(13) 0.057(10) 0.060(11) -0.011(8) 0.002(9) 0.011(8)
C54A 0.064(16) 0.068(10) 0.092(18) -0.034(9) 0.008(14) 0.009(9)
C57A 0.060(13) 0.080(9) 0.042(10) 0.025(7) -0.006(9) 0.004(8)
C58A 0.100(17) 0.092(19) 0.127(16) 0.017(14) -0.018(13) 0.008(15)
Sc1A 0.065(3) 0.045(4) 0.028(3) 0.001(2) -0.001(2) -0.003(3)
Sc2A 0.039(3) 0.052(3) 0.026(3) 0.001(2) 0.000(2) 0.003(3)
Sc3A 0.034(3) 0.061(3) 0.026(3) 0.001(2) 0.000(2) 0.001(3)
Sc4A 0.051(3) 0.039(3) 0.020(2) 0.000(2) -0.002(2) 0.003(3)
Si1A 0.067(5) 0.069(6) 0.089(7) 0.024(5) -0.008(5) -0.007(5)
Si2A 0.057(6) 0.066(6) 0.092(7) -0.008(5) -0.023(5) 0.006(5)
Si3A 0.055(5) 0.070(7) 0.081(6) -0.031(5) -0.007(4) 0.004(5)
Si4A 0.052(5) 0.063(6) 0.062(5) -0.027(5) 0.008(4) 0.000(4)
Si5A 0.070(6) 0.077(7) 0.086(7) 0.038(6) 0.002(5) 0.004(5)
Si7A 0.071(6) 0.067(6) 0.084(7) 0.000(5) 0.023(5) 0.004(5)
Si8A 0.056(5) 0.059(6) 0.078(6) 0.013(4) -0.024(5) -0.002(4)
Si9A 0.051(5) 0.053(5) 0.064(5) 0.002(4) 0.017(4) 0.000(4)
O1_1 0.078(9) 0.083(12) 0.073(11) -0.011(9) 0.012(8) -0.002(8)
C1_1 0.102(12) 0.103(14) 0.088(13) -0.026(12) 0.026(10) -0.006(11)
C2_1 0.101(13) 0.112(16) 0.096(16) -0.026(13) 0.028(12) -0.003(11)
C3_1 0.096(13) 0.108(16) 0.087(16) -0.014(12) 0.026(12) -0.010(11)
C4_1 0.089(12) 0.107(13) 0.099(14) -0.025(11) 0.027(11) -0.019(10)
O1_2 0.076(9) 0.092(12) 0.070(11) 0.000(9) -0.002(8) 0.000(8)
C1_2 0.094(13) 0.103(12) 0.114(16) -0.001(10) -0.017(12) 0.006(9)
C2_2 0.109(15) 0.122(16) 0.126(16) 0.002(12) -0.035(13) 0.006(12)
C3_2 0.093(12) 0.117(16) 0.12(2) -0.011(13) -0.022(12) 0.005(11)
C4_2 0.087(12) 0.106(13) 0.094(16) -0.010(10) -0.012(11) -0.003(9)
O1_3 0.082(12) 0.075(9) 0.073(10) -0.006(7) 0.005(8) -0.001(8)
C1_3 0.122(17) 0.083(12) 0.081(12) -0.008(9) -0.014(11) 0.006(11)
C2_3 0.129(19) 0.079(13) 0.083(13) -0.010(10) -0.010(13) -0.004(12)
C3_3 0.106(18) 0.074(11) 0.080(14) -0.007(10) 0.005(13) -0.001(11)
C4_3 0.103(15) 0.079(10) 0.094(12) -0.013(9) -0.005(12) 0.005(10)
O1_4 0.079(12) 0.074(9) 0.061(9) 0.001(7) 0.005(8) 0.000(8)
C1_4 0.137(18) 0.086(11) 0.070(11) 0.006(9) -0.010(12) -0.022(11)
C2_4 0.12(2) 0.085(11) 0.069(12) 0.008(9) 0.001(13) -0.016(11)
C3_4 0.12(2) 0.089(13) 0.065(11) 0.008(9) -0.001(11) -0.010(13)
C4_4 0.127(16) 0.100(12) 0.074(11) 0.012(9) -0.014(10) -0.019(12)
O1_5 0.086(11) 0.087(9) 0.049(9) 0.007(7) -0.011(8) 0.002(7)
C1_5 0.145(17) 0.096(11) 0.070(11) 0.007(8) 0.002(11) 0.024(11)
C2_5 0.19(2) 0.107(12) 0.074(12) 0.013(10) 0.007(14) 0.023(12)
C3_5 0.17(2) 0.104(14) 0.070(11) 0.013(10) 0.003(12) 0.020(14)
C4_5 0.151(15) 0.113(13) 0.074(10) 0.021(9) 0.018(11) 0.013(12)
O1_6 0.085(11) 0.076(8) 0.055(8) -0.004(6) -0.009(7) 0.004(7)
C1_6 0.134(16) 0.099(12) 0.055(10) -0.010(8) 0.013(10) -0.016(11)
C2_6 0.145(19) 0.102(13) 0.088(14) -0.025(11) 0.027(14) -0.016(12)
C3_6 0.139(18) 0.103(13) 0.093(14) -0.027(11) 0.020(13) -0.024(12)
C4_6 0.108(15) 0.079(10) 0.083(12) -0.013(8) 0.010(11) -0.006(10)
O1_7 0.075(8) 0.089(12) 0.062(9) 0.003(8) -0.006(7) -0.004(7)
C1_7 0.111(12) 0.126(16) 0.069(10) -0.013(10) -0.011(9) -0.001(11)
C2_7 0.109(12) 0.112(19) 0.074(11) 0.005(12) -0.009(9) -0.018(12)
C3_7 0.083(11) 0.132(18) 0.071(12) 0.004(12) -0.015(9) -0.009(10)
C4_7 0.079(10) 0.118(15) 0.089(12) -0.013(12) -0.018(9) 0.011(10)
O1_8 0.063(8) 0.090(11) 0.053(9) 0.010(7) -0.003(7) 0.010(7)
C1_8 0.110(13) 0.111(12) 0.107(14) 0.037(10) 0.033(11) 0.016(10)
C2_8 0.089(13) 0.135(16) 0.086(13) 0.031(12) 0.016(11) 0.010(12)
C3_8 0.089(11) 0.129(16) 0.086(15) 0.020(13) 0.021(10) 0.015(10)
C4_8 0.082(11) 0.109(12) 0.077(13) 0.015(10) 0.020(10) 0.023(9)
O1_9 0.075(8) 0.068(12) 0.070(10) -0.005(8) 0.001(7) 0.011(8)
C1_9 0.086(10) 0.117(17) 0.088(12) -0.001(12) -0.002(9) -0.006(10)
C2_9 0.077(11) 0.14(2) 0.077(13) -0.006(13) 0.007(9) 0.008(10)
C3_9 0.081(12) 0.13(2) 0.075(12) -0.003(11) 0.003(9) 0.013(12)
C4_9 0.087(12) 0.127(18) 0.075(11) 0.012(11) 0.002(9) 0.005(11)
O1_10 0.083(9) 0.075(12) 0.064(10) -0.015(8) 0.008(7) -0.004(8)
C1_10 0.090(11) 0.115(17) 0.073(12) 0.001(11) 0.011(9) 0.011(11)
C2_10 0.091(11) 0.12(2) 0.066(13) -0.013(13) 0.010(9) -0.001(11)
C3_10 0.101(13) 0.11(2) 0.066(12) -0.009(11) 0.011(9) -0.002(13)
C4_10 0.108(12) 0.107(15) 0.067(10) -0.006(10) 0.012(9) -0.004(11)
O1_11 0.084(11) 0.069(10) 0.071(11) 0.009(8) 0.000(8) 0.004(8)
C1_11 0.095(11) 0.077(12) 0.069(13) 0.017(11) 0.006(10) 0.015(9)
C2_11 0.113(16) 0.093(13) 0.083(17) 0.028(12) 0.001(13) 0.006(11)
C3_11 0.116(16) 0.092(14) 0.082(16) 0.023(13) 0.010(13) -0.003(11)
C4_11 0.111(13) 0.104(13) 0.103(14) 0.033(11) 0.031(12) 0.015(11)
O1_12 0.093(11) 0.070(9) 0.064(11) -0.001(8) -0.001(9) 0.007(8)
C1_12 0.106(12) 0.097(12) 0.112(16) -0.034(12) 0.014(11) -0.009(9)
C2_12 0.127(16) 0.094(12) 0.093(17) -0.031(11) 0.018(14) -0.008(11)
C3_12 0.118(15) 0.092(14) 0.103(14) -0.027(12) 0.022(13) 0.003(12)
C4_12 0.109(12) 0.086(14) 0.106(16) -0.022(12) 0.018(10) 0.006(10)
O1_13 0.084(9) 0.085(14) 0.058(10) 0.020(9) 0.005(8) 0.006(8)
C1_13 0.101(12) 0.137(18) 0.069(11) 0.003(11) 0.011(9) -0.006(12)
C2_13 0.090(13) 0.14(2) 0.067(12) 0.017(13) 0.006(10) 0.002(13)
C3_13 0.091(12) 0.14(2) 0.067(13) 0.016(14) 0.008(10) -0.005(12)
C4_13 0.087(11) 0.127(19) 0.066(11) 0.019(12) 0.006(9) -0.010(11)
O1_14 0.085(10) 0.090(13) 0.061(11) 0.000(9) -0.006(8) 0.007(9)
C1_14 0.126(15) 0.118(15) 0.076(13) 0.022(12) -0.027(12) -0.008(12)
C2_14 0.121(16) 0.127(18) 0.081(15) 0.015(14) -0.023(13) -0.005(14)
C3_14 0.129(18) 0.123(17) 0.084(15) 0.013(12) -0.035(13) -0.014(14)
C4_14 0.104(13) 0.116(15) 0.077(13) 0.014(12) -0.020(11) -0.015(12)
O1_15 0.104(14) 0.081(10) 0.071(12) -0.009(9) -0.001(10) -0.002(9)
C1_15 0.140(16) 0.094(13) 0.097(15) -0.027(11) -0.023(14) 0.020(12)
C2_15 0.15(2) 0.088(12) 0.065(14) -0.014(10) -0.001(14) 0.002(12)
C3_15 0.14(2) 0.091(15) 0.071(13) -0.004(11) -0.008(13) -0.012(14)
C4_15 0.134(15) 0.108(14) 0.092(14) -0.019(11) -0.020(12) -0.003(12)
O1_16 0.092(12) 0.074(10) 0.048(11) 0.003(8) -0.001(9) 0.009(8)
C1_16 0.106(13) 0.079(12) 0.056(15) 0.015(11) -0.008(10) -0.002(10)
C2_16 0.122(16) 0.081(12) 0.064(16) 0.014(10) -0.005(13) 0.010(11)
C3_16 0.140(17) 0.093(14) 0.078(16) 0.013(13) -0.025(14) 0.009(12)
C4_16 0.120(14) 0.101(13) 0.083(14) 0.021(11) -0.032(12) 0.004(11)

loop_
_atom_type_symbol
_atom_type_description
_atom_type_scat_dispersion_real
_atom_type_scat_dispersion_imag
_atom_type_scat_source
C C 0.0033 0.0016 'International Tables Vol C Tables 4.2.6.8 and 6.1.1.4'
H H 0.0000 0.0000 'International Tables Vol C Tables 4.2.6.8 and 6.1.1.4'
O O 0.0106 0.0060 'International Tables Vol C Tables 4.2.6.8 and 6.1.1.4'
Sc Sc 0.2519 0.3716 'International Tables Vol C Tables 4.2.6.8 and 6.1.1.4'
Si Si 0.0817 0.0704 'International Tables Vol C Tables 4.2.6.8 and 6.1.1.4'
Li Li -0.0003 0.0001 'International Tables Vol C Tables 4.2.6.8 and 6.1.1.4'

loop_
_geom_angle_atom_site_label_1
_geom_angle_atom_site_label_2
_geom_angle_atom_site_label_3
_geom_angle
_geom_angle_site_symmetry_1
_geom_angle_site_symmetry_3
_geom_angle_publ_flag
Si2 C5 Sc1A 114.9(7) . . ?
Si2 C5 Sc1 132.4(7) . . ?
Si4 C13 Sc1 112.8(7) . . ?
Si4 C13 Sc1A 131.4(7) . . ?
Si5 C17 Sc2 113.2(6) . . ?
Si5 C17 Sc2A 130.8(7) . . ?
Si6 C21 Sc2A 111.6(8) . . ?
Si6 C21 Li1 138.2(10) . . ?
Sc2A C21 Li1 77.6(8) . . ?
Si6 C21 Sc2 129.4(8) . . ?
Li1 C21 Sc2 75.2(8) . . ?
Si10 C37 Sc3 113.6(6) . . ?
Si10 C37 Sc3A 131.2(6) . . ?
Si12 C45 Sc3A 112.7(6) . . ?
Si12 C45 Sc3 131.2(7) . . ?
Si13 C49 Sc4 113.7(7) . . ?
Si13 C49 Sc4A 131.9(7) . . ?
Si16 C61 Sc4A 114.9(7) . . ?
Si16 C61 Sc4 132.5(7) . . ?
C7 Si2 C5 113.8(9) . . ?
C7 Si2 C6 106.1(9) . . ?
C5 Si2 C6 109.8(6) . . ?
C7 Si2 C8 109.0(10) . . ?
C5 Si2 C8 109.7(8) . . ?
C6 Si2 C8 108.2(9) . . ?
C14 Si4 C15 111.0(10) . . ?
C14 Si4 C16 108.2(9) . . ?
C15 Si4 C16 102.7(10) . . ?
C14 Si4 C13 109.7(7) . . ?
C15 Si4 C13 113.6(9) . . ?
C16 Si4 C13 111.3(8) . . ?
C19 Si5 C18 107.0(10) . . ?
C19 Si5 C20 107.1(10) . . ?
C18 Si5 C20 107.7(9) . . ?
C19 Si5 C17 113.3(8) . . ?
C18 Si5 C17 113.1(9) . . ?
C20 Si5 C17 108.3(7) . . ?
C22 Si6 C23 106.0(10) . . ?
C22 Si6 C24 107.3(9) . . ?
C23 Si6 C24 108.6(9) . . ?
C22 Si6 C21 111.8(9) . . ?
C23 Si6 C21 110.3(8) . . ?
C24 Si6 C21 112.5(7) . . ?
C40 Si10 C39 108.4(9) . . ?
C40 Si10 C37 109.9(7) . . ?
C39 Si10 C37 111.4(7) . . ?
C40 Si10 C38 108.6(10) . . ?
C39 Si10 C38 106.7(10) . . ?
C37 Si10 C38 111.8(9) . . ?
C48 Si12 C46 110.1(11) . . ?
C48 Si12 C45 110.7(9) . . ?
C46 Si12 C45 112.0(8) . . ?
C48 Si12 C47 107.2(9) . . ?
C46 Si12 C47 107.6(9) . . ?
C45 Si12 C47 109.0(6) . . ?
C51 Si13 C50 105.0(10) . . ?
C51 Si13 C52 108.8(9) . . ?
C50 Si13 C52 108.4(9) . . ?
C51 Si13 C49 113.8(8) . . ?
C50 Si13 C49 112.0(8) . . ?
C52 Si13 C49 108.7(7) . . ?
C63 Si16 C64 108.1(10) . . ?
C63 Si16 C61 113.6(9) . . ?
C64 Si16 C61 112.1(8) . . ?
C63 Si16 C62 107.6(8) . . ?
C64 Si16 C62 105.9(9) . . ?
C61 Si16 C62 109.0(6) . . ?
C21 Li1 Sc1A 138.4(11) . . ?
C21 Li1 Sc1 118.9(10) . . ?
C21 Li1 Sc2 53.5(6) . . ?
Sc1 Li1 Sc2 165.7(10) . . ?
C21 Li1 Sc2A 50.4(6) . . ?
Sc1A Li1 Sc2A 166.1(10) . . ?
O1_1 Li2 O1_3 113(2) . . ?
O1_1 Li2 O1_4 110.0(19) . . ?
O1_3 Li2 O1_4 104(2) . . ?
O1_10 Li2 O1_12 114(2) . . ?
O1_1 Li2 O1_2 111(2) . . ?
O1_3 Li2 O1_2 110.4(19) . . ?
O1_4 Li2 O1_2 107.9(19) . . ?
O1_10 Li2 O1_11 109.9(19) . . ?
O1_12 Li2 O1_11 112(2) . . ?
O1_10 Li2 O1_9 108(2) . . ?
O1_12 Li2 O1_9 106.9(19) . . ?
O1_11 Li2 O1_9 106.0(19) . . ?
Sc3 Li3 Sc4 165.3(9) . . ?
Sc3A Li3 Sc4A 166.5(9) . . ?
O1_5 Li4 O1_7 112.9(19) . . ?
O1_14 Li4 O1_16 113(2) . . ?
O1_5 Li4 O1_6 106.7(18) . . ?
O1_7 Li4 O1_6 111.6(18) . . ?
O1_14 Li4 O1_15 110(2) . . ?
O1_16 Li4 O1_15 111(2) . . ?
O1_5 Li4 O1_8 108.0(17) . . ?
O1_7 Li4 O1_8 110.2(18) . . ?
O1_6 Li4 O1_8 107.1(18) . . ?
O1_14 Li4 O1_13 106(2) . . ?
O1_16 Li4 O1_13 111(2) . . ?
O1_15 Li4 O1_13 104(2) . . ?
Si1 C1 Sc1 119.7(15) . . ?
Si3 C9 Sc1 125.5(16) . . ?
Si7 C25 Sc2 121.7(18) . . ?
Si8 C29 Sc2 123.3(14) . . ?
Si9 C33 Sc3 125.0(15) . . ?
Si11 C41 Sc3 118.9(15) . . ?
Si14 C53 Sc4 124.7(14) . . ?
Si15 C57 Sc4 122.9(17) . . ?
C13 Sc1 C9 106.9(9) . . ?
C13 Sc1 C1 110.9(9) . . ?
C9 Sc1 C1 115.0(11) . . ?
C13 Sc1 C5 102.9(5) . . ?
C9 Sc1 C5 115.3(9) . . ?
C1 Sc1 C5 105.1(10) . . ?
C13 Sc1 Li1 52.6(6) . . ?
C9 Sc1 Li1 136.4(9) . . ?
C1 Sc1 Li1 108.5(9) . . ?
C5 Sc1 Li1 52.1(6) . . ?
C17 Sc2 C29 110.3(8) . . ?
C17 Sc2 C25 112.2(10) . . ?
C29 Sc2 C25 113.1(12) . . ?
C17 Sc2 C21 102.3(5) . . ?
C29 Sc2 C21 115.0(9) . . ?
C25 Sc2 C21 103.4(10) . . ?
C17 Sc2 Li1 52.1(6) . . ?
C29 Sc2 Li1 137.1(10) . . ?
C25 Sc2 Li1 109.8(10) . . ?
C21 Sc2 Li1 51.3(6) . . ?
C37 Sc3 C33 107.7(9) . . ?
C37 Sc3 C41 110.5(8) . . ?
C33 Sc3 C41 113.2(11) . . ?
C37 Sc3 C45 104.5(5) . . ?
C33 Sc3 C45 116.8(9) . . ?
C41 Sc3 C45 103.7(10) . . ?
C37 Sc3 Li3 53.6(6) . . ?
C33 Sc3 Li3 137.3(9) . . ?
C41 Sc3 Li3 109.5(8) . . ?
C45 Sc3 Li3 52.0(6) . . ?
C49 Sc4 C53 107.7(8) . . ?
C49 Sc4 C57 112.5(10) . . ?
C53 Sc4 C57 113.7(11) . . ?
C49 Sc4 C61 103.3(5) . . ?
C53 Sc4 C61 115.9(8) . . ?
C57 Sc4 C61 103.3(9) . . ?
C49 Sc4 Li3 53.8(6) . . ?
C53 Sc4 Li3 138.4(10) . . ?
C57 Sc4 Li3 107.9(10) . . ?
C61 Sc4 Li3 51.4(6) . . ?
C4 Si1 C1 114.6(14) . . ?
C4 Si1 C2 104.6(12) . . ?
C1 Si1 C2 113.5(13) . . ?
C4 Si1 C3 106.1(12) . . ?
C1 Si1 C3 112.3(13) . . ?
C2 Si1 C3 104.9(9) . . ?
C11 Si3 C9 112.0(13) . . ?
C11 Si3 C10 103.3(17) . . ?
C9 Si3 C10 110.5(16) . . ?
C11 Si3 C12 110.7(10) . . ?
C9 Si3 C12 112.1(12) . . ?
C10 Si3 C12 107.9(17) . . ?
C25 Si7 C27 114.9(17) . . ?
C25 Si7 C28 111.5(14) . . ?
C27 Si7 C28 103.9(12) . . ?
C25 Si7 C26 114.6(14) . . ?
C27 Si7 C26 104.4(13) . . ?
C28 Si7 C26 106.6(10) . . ?
C30 Si8 C31 98.2(18) . . ?
C30 Si8 C29 112.1(12) . . ?
C31 Si8 C29 113.4(17) . . ?
C30 Si8 C32 110.3(10) . . ?
C31 Si8 C32 108.2(16) . . ?
C29 Si8 C32 113.6(12) . . ?
C35 Si9 C34 104.7(16) . . ?
C35 Si9 C36 110.3(9) . . ?
C34 Si9 C36 108.4(17) . . ?
C35 Si9 C33 113.4(12) . . ?
C34 Si9 C33 110.4(15) . . ?
C36 Si9 C33 109.5(11) . . ?
C41 Si11 C43 123.0(16) . . ?
C41 Si11 C42 113.3(16) . . ?
C43 Si11 C42 99.8(18) . . ?
C41 Si11 C44 112.6(13) . . ?
C43 Si11 C44 98.7(16) . . ?
C42 Si11 C44 107.5(13) . . ?
C58 Si15 C57 116.3(16) . . ?
C58 Si15 C59 103.5(14) . . ?
C57 Si15 C59 114.9(13) . . ?
C58 Si15 C60 107.4(12) . . ?
C57 Si15 C60 108.4(13) . . ?
C59 Si15 C60 105.5(11) . . ?
C56 Si14 C53 113.4(12) . . ?
C56 Si14 C55 109.4(10) . . ?
C53 Si14 C55 109.3(11) . . ?
C56 Si14 C54 107.0(16) . . ?
C53 Si14 C54 111.1(14) . . ?
C55 Si14 C54 106.4(14) . . ?
Si1A C1A Sc1A 124.1(16) . . ?
Si3A C9A Sc1A 121.4(18) . . ?
Si7A C25A Sc2A 126.7(15) . . ?
Si8A C29A Sc2A 121.7(17) . . ?
Si9A C33A Sc3A 120.5(15) . . ?
Si2A C41A Sc3A 125.0(15) . . ?
Si4A C53A Sc4A 120.6(16) . . ?
Si5A C57A Sc4A 127.5(16) . . ?
C5 Sc1A C1A 108.5(9) . . ?
C5 Sc1A C13 104.2(5) . . ?
C1A Sc1A C13 116.6(9) . . ?
C5 Sc1A C9A 111.6(10) . . ?
C1A Sc1A C9A 113.3(12) . . ?
C13 Sc1A C9A 102.2(10) . . ?
C5 Sc1A Li1 53.3(6) . . ?
C1A Sc1A Li1 137.7(10) . . ?
C13 Sc1A Li1 52.0(6) . . ?
C9A Sc1A Li1 109.0(10) . . ?
C25A Sc2A C21 107.1(8) . . ?
C25A Sc2A C29A 115.5(11) . . ?
C21 Sc2A C29A 112.0(9) . . ?
C25A Sc2A C17 117.0(9) . . ?
C21 Sc2A C17 101.8(6) . . ?
C29A Sc2A C17 102.8(10) . . ?
C25A Sc2A Li1 136.6(9) . . ?
C21 Sc2A Li1 52.0(6) . . ?
C29A Sc2A Li1 107.8(10) . . ?
C17 Sc2A Li1 51.3(6) . . ?
C41A Sc3A C45 108.5(9) . . ?
C41A Sc3A C33A 116.2(11) . . ?
C45 Sc3A C33A 111.8(9) . . ?
C41A Sc3A C37 114.4(9) . . ?
C45 Sc3A C37 103.4(5) . . ?
C33A Sc3A C37 101.8(10) . . ?
C41A Sc3A Li3 137.2(9) . . ?
C45 Sc3A Li3 52.5(6) . . ?
C33A Sc3A Li3 106.6(9) . . ?
C37 Sc3A Li3 52.7(6) . . ?
C57A Sc4A C61 107.3(9) . . ?
C57A Sc4A C53A 116.0(12) . . ?
C61 Sc4A C53A 110.6(9) . . ?
C57A Sc4A C49 116.6(9) . . ?
C61 Sc4A C49 103.7(5) . . ?
C53A Sc4A C49 101.9(10) . . ?
C57A Sc4A Li3 135.9(10) . . ?
C61 Sc4A Li3 52.0(6) . . ?
C53A Sc4A Li3 108.0(9) . . ?
C49 Sc4A Li3 52.8(6) . . ?
C2 Si1A C4A 110.0(17) . . ?
C2 Si1A C1A 111.6(13) . . ?
C4A Si1A C1A 112.0(16) . . ?
C2 Si1A C3 111.4(10) . . ?
C4A Si1A C3 101.5(16) . . ?
C1A Si1A C3 109.9(12) . . ?
C43A Si2A C41A 98.5(19) . . ?
C43A Si2A C44 125.4(18) . . ?
C41A Si2A C44 111.8(12) . . ?
C43A Si2A C42A 110(2) . . ?
C41A Si2A C42A 108.9(15) . . ?
C44 Si2A C42A 101.9(16) . . ?
C9A Si3A C11 116.2(15) . . ?
C9A Si3A C12 111.9(13) . . ?
C11 Si3A C12 105.4(10) . . ?
C9A Si3A C10A 114.4(17) . . ?
C11 Si3A C10A 103.6(14) . . ?
C12 Si3A C10A 104.2(13) . . ?
C54A Si4A C53A 115.7(15) . . ?
C54A Si4A C56 103.3(13) . . ?
C53A Si4A C56 117.7(13) . . ?
C54A Si4A C55 106.4(12) . . ?
C53A Si4A C55 110.6(13) . . ?
C56 Si4A C55 101.8(10) . . ?
C59 Si5A C58A 105.2(17) . . ?
C59 Si5A C57A 113.4(13) . . ?
C58A Si5A C57A 109.8(17) . . ?
C59 Si5A C60 111.5(10) . . ?
C58A Si5A C60 108.7(17) . . ?
C57A Si5A C60 108.1(12) . . ?
C26 Si7A C25A 112.4(13) . . ?
C26 Si7A C28 111.9(10) . . ?
C25A Si7A C28 109.0(12) . . ?
C26 Si7A C27A 106.9(16) . . ?
C25A Si7A C27A 109.9(16) . . ?
C28 Si7A C27A 106.6(16) . . ?
C29A Si8A C30 118.1(14) . . ?
C29A Si8A C31A 116.6(15) . . ?
C30 Si8A C31A 102.2(13) . . ?
C29A Si8A C32 109.1(13) . . ?
C30 Si8A C32 105.2(10) . . ?
C31A Si8A C32 104.2(12) . . ?
C33A Si9A C35 116.2(13) . . ?
C33A Si9A C34A 116.4(14) . . ?
C35 Si9A C34A 103.1(12) . . ?
C33A Si9A C36 111.1(12) . . ?
C35 Si9A C36 104.0(10) . . ?
C34A Si9A C36 104.8(11) . . ?
C4_1 O1_1 C1_1 109.4(16) . . ?
C4_1 O1_1 Li2 124(2) . . ?
C1_1 O1_1 Li2 124(2) . . ?
O1_1 C1_1 C2_1 103.6(17) . . ?
C1_1 C2_1 C3_1 107.1(18) . . ?
C4_1 C3_1 C2_1 105.5(16) . . ?
O1_1 C4_1 C3_1 106.6(15) . . ?
C1_2 O1_2 C4_2 109.9(16) . . ?
C1_2 O1_2 Li2 119(2) . . ?
C4_2 O1_2 Li2 130(2) . . ?
O1_2 C1_2 C2_2 100.6(17) . . ?
C1_2 C2_2 C3_2 100.0(19) . . ?
C4_2 C3_2 C2_2 99.5(18) . . ?
O1_2 C4_2 C3_2 103.5(17) . . ?
C4_3 O1_3 C1_3 111.2(16) . . ?
C4_3 O1_3 Li2 125(2) . . ?
C1_3 O1_3 Li2 124(2) . . ?
O1_3 C1_3 C2_3 106.3(15) . . ?
C1_3 C2_3 C3_3 108.3(15) . . ?
C4_3 C3_3 C2_3 107.0(15) . . ?
O1_3 C4_3 C3_3 106.9(16) . . ?
C1_4 O1_4 C4_4 110.4(16) . . ?
C1_4 O1_4 Li2 119(2) . . ?
C4_4 O1_4 Li2 130(2) . . ?
O1_4 C1_4 C2_4 105.8(16) . . ?
C3_4 C2_4 C1_4 105.0(17) . . ?
C2_4 C3_4 C4_4 104.9(18) . . ?
O1_4 C4_4 C3_4 103.3(16) . . ?
C1_5 O1_5 C4_5 108.2(16) . . ?
C1_5 O1_5 Li4 118(2) . . ?
C4_5 O1_5 Li4 131(2) . . ?
O1_5 C1_5 C2_5 105.0(15) . . ?
C1_5 C2_5 C3_5 105.7(17) . . ?
C4_5 C3_5 C2_5 100.9(18) . . ?
O1_5 C4_5 C3_5 102.4(17) . . ?
C1_6 O1_6 C4_6 111.6(15) . . ?
C1_6 O1_6 Li4 121.3(19) . . ?
C4_6 O1_6 Li4 127.1(19) . . ?
O1_6 C1_6 C2_6 104.8(15) . . ?
C1_6 C2_6 C3_6 105.0(17) . . ?
C4_6 C3_6 C2_6 105.9(17) . . ?
O1_6 C4_6 C3_6 103.9(15) . . ?
C1_7 O1_7 C4_7 110.7(15) . . ?
C1_7 O1_7 Li4 127(2) . . ?
C4_7 O1_7 Li4 121.3(19) . . ?
O1_7 C1_7 C2_7 106.8(15) . . ?
C1_7 C2_7 C3_7 106.6(15) . . ?
C4_7 C3_7 C2_7 107.4(15) . . ?
O1_7 C4_7 C3_7 105.4(15) . . ?
C1_8 O1_8 C4_8 109.4(15) . . ?
C1_8 O1_8 Li4 121.9(18) . . ?
C4_8 O1_8 Li4 127.5(19) . . ?
O1_8 C1_8 C2_8 105.6(15) . . ?
C1_8 C2_8 C3_8 103.1(17) . . ?
C4_8 C3_8 C2_8 100.9(17) . . ?
O1_8 C4_8 C3_8 103.5(16) . . ?
C4_9 O1_9 C1_9 110.6(16) . . ?
C4_9 O1_9 Li2 124(2) . . ?
C1_9 O1_9 Li2 125(2) . . ?
O1_9 C1_9 C2_9 103.9(16) . . ?
C1_9 C2_9 C3_9 102.8(18) . . ?
C4_9 C3_9 C2_9 101.5(18) . . ?
O1_9 C4_9 C3_9 103.5(16) . . ?
C1_10 O1_10 C4_10 109.6(16) . . ?
C1_10 O1_10 Li2 118(2) . . ?
C4_10 O1_10 Li2 131(2) . . ?
O1_10 C1_10 C2_10 105.2(16) . . ?
C1_10 C2_10 C3_10 104.3(18) . . ?
C4_10 C3_10 C2_10 102.7(18) . . ?
O1_10 C4_10 C3_10 103.7(17) . . ?
C4_11 O1_11 C1_11 107.9(17) . . ?
C4_11 O1_11 Li2 120(2) . . ?
C1_11 O1_11 Li2 124(2) . . ?
O1_11 C1_11 C2_11 104.1(16) . . ?
C1_11 C2_11 C3_11 107.0(16) . . ?
C4_11 C3_11 C2_11 107.3(15) . . ?
O1_11 C4_11 C3_11 105.9(16) . . ?
C1_12 O1_12 C4_12 108.9(16) . . ?
C1_12 O1_12 Li2 121(2) . . ?
C4_12 O1_12 Li2 129(2) . . ?
O1_12 C1_12 C2_12 101.7(17) . . ?
C3_12 C2_12 C1_12 98.0(19) . . ?
C4_12 C3_12 C2_12 99(2) . . ?
O1_12 C4_12 C3_12 100.6(17) . . ?
C1_13 O1_13 C4_13 109.0(18) . . ?
C1_13 O1_13 Li4 126(2) . . ?
C4_13 O1_13 Li4 120(2) . . ?
O1_13 C1_13 C2_13 106.7(18) . . ?
C1_13 C2_13 C3_13 106.2(16) . . ?
C4_13 C3_13 C2_13 107.0(16) . . ?
O1_13 C4_13 C3_13 106.3(17) . . ?
C1_14 O1_14 C4_14 110.3(18) . . ?
C1_14 O1_14 Li4 128(3) . . ?
C4_14 O1_14 Li4 122(3) . . ?
O1_14 C1_14 C2_14 106.0(17) . . ?
C1_14 C2_14 C3_14 104.4(18) . . ?
C2_14 C3_14 C4_14 105(2) . . ?
O1_14 C4_14 C3_14 101.6(18) . . ?
C1_15 O1_15 C4_15 109.8(17) . . ?
C1_15 O1_15 Li4 118(3) . . ?
C4_15 O1_15 Li4 133(3) . . ?
O1_15 C1_15 C2_15 103.7(17) . . ?
C3_15 C2_15 C1_15 103.0(19) . . ?
C4_15 C3_15 C2_15 101(2) . . ?
O1_15 C4_15 C3_15 103.4(19) . . ?
C4_16 O1_16 C1_16 108.4(18) . . ?
C4_16 O1_16 Li4 124(2) . . ?
C1_16 O1_16 Li4 124(2) . . ?
O1_16 C1_16 C2_16 103.4(18) . . ?
C1_16 C2_16 C3_16 103.3(18) . . ?
C4_16 C3_16 C2_16 106.9(17) . . ?
O1_16 C4_16 C3_16 105.9(16) . . ?

loop_
_geom_bond_atom_site_label_1
_geom_bond_atom_site_label_2
_geom_bond_distance
_geom_bond_site_symmetry_2
_geom_bond_publ_flag
C2 Si1A 1.73(2) . ?
C2 Si1 1.88(2) . ?
C3 Si1A 1.917(18) . ?
C3 Si1 1.925(17) . ?
C5 Si2 1.861(14) . ?
C5 Sc1A 2.185(15) . ?
C5 Sc1 2.344(14) . ?
C6 Si2 1.867(16) . ?
C7 Si2 1.817(19) . ?
C8 Si2 1.873(18) . ?
C11 Si3 1.76(2) . ?
C11 Si3A 1.86(2) . ?
C12 Si3 1.872(19) . ?
C12 Si3A 1.895(18) . ?
C13 Si4 1.914(14) . ?
C13 Sc1 2.169(14) . ?
C13 Sc1A 2.288(14) . ?
C14 Si4 1.834(16) . ?
C15 Si4 1.84(2) . ?
C16 Si4 1.896(17) . ?
C17 Si5 1.891(15) . ?
C17 Sc2 2.190(14) . ?
C17 Sc2A 2.325(14) . ?
C18 Si5 1.845(18) . ?
C19 Si5 1.832(19) . ?
C20 Si5 1.889(17) . ?
C21 Si6 1.882(18) . ?
C21 Sc2A 2.230(17) . ?
C21 Li1 2.28(3) . ?
C21 Sc2 2.348(17) . ?
C22 Si6 1.826(18) . ?
C23 Si6 1.837(18) . ?
C24 Si6 1.840(16) . ?
C26 Si7A 1.79(2) . ?
C26 Si7 1.91(2) . ?
C28 Si7A 1.878(19) . ?
C28 Si7 1.879(19) . ?
C30 Si8 1.75(2) . ?
C30 Si8A 1.84(2) . ?
C32 Si8 1.898(19) . ?
C32 Si8A 1.930(19) . ?
C35 Si9 1.741(19) . ?
C35 Si9A 1.87(2) . ?
C36 Si9 1.879(19) . ?
C36 Si9A 1.898(18) . ?
C37 Si10 1.875(14) . ?
C37 Sc3 2.196(14) . ?
C37 Sc3A 2.328(14) . ?
C38 Si10 1.89(2) . ?
C39 Si10 1.861(17) . ?
C40 Si10 1.847(17) . ?
C44 Si2A 1.87(2) . ?
C44 Si11 1.885(18) . ?
C45 Si12 1.873(14) . ?
C45 Sc3A 2.230(15) . ?
C45 Sc3 2.328(14) . ?
C46 Si12 1.807(18) . ?
C47 Si12 1.925(16) . ?
C48 Si12 1.806(19) . ?
C49 Si13 1.888(14) . ?
C49 Sc4 2.171(14) . ?
C49 Sc4A 2.291(14) . ?
C50 Si13 1.869(18) . ?
C51 Si13 1.837(18) . ?
C52 Si13 1.871(16) . ?
C55 Si14 1.885(18) . ?
C55 Si4A 1.943(18) . ?
C56 Si14 1.70(2) . ?
C56 Si4A 1.83(2) . ?
C59 Si5A 1.72(2) . ?
C59 Si15 1.86(2) . ?
C60 Si5A 1.907(19) . ?
C60 Si15 1.913(19) . ?
C61 Si16 1.866(14) . ?
C61 Sc4A 2.206(13) . ?
C61 Sc4 2.337(13) . ?
C62 Si16 1.906(16) . ?
C63 Si16 1.790(17) . ?
C64 Si16 1.836(18) . ?
Li1 Sc1A 2.79(2) . ?
Li1 Sc1 2.80(2) . ?
Li1 Sc2 2.82(2) . ?
Li1 Sc2A 2.83(2) . ?
Li2 O1_1 1.82(3) . ?
Li2 O1_10 1.83(3) . ?
Li2 O1_3 1.87(4) . ?
Li2 O1_4 1.89(4) . ?
Li2 O1_12 1.92(4) . ?
Li2 O1_2 1.92(4) . ?
Li2 O1_11 1.94(4) . ?
Li2 O1_9 1.94(4) . ?
Li3 Sc3 2.80(2) . ?
Li3 Sc3A 2.81(2) . ?
Li3 Sc4 2.82(2) . ?
Li3 Sc4A 2.83(2) . ?
Li4 O1_14 1.82(4) . ?
Li4 O1_5 1.86(3) . ?
Li4 O1_7 1.86(3) . ?
Li4 O1_16 1.90(4) . ?
Li4 O1_6 1.91(3) . ?
Li4 O1_15 1.92(4) . ?
Li4 O1_8 1.96(3) . ?
Li4 O1_13 1.98(4) . ?
C1 Si1 1.84(3) . ?
C1 Sc1 2.27(3) . ?
C4 Si1 1.82(3) . ?
C9 Si3 1.80(3) . ?
C9 Sc1 2.24(3) . ?
C10 Si3 1.86(4) . ?
C25 Si7 1.78(3) . ?
C25 Sc2 2.29(3) . ?
C27 Si7 1.88(3) . ?
C29 Si8 1.87(3) . ?
C29 Sc2 2.22(3) . ?
C31 Si8 1.79(2) . ?
C33 Si9 1.88(3) . ?
C33 Sc3 2.20(3) . ?
C34 Si9 1.82(2) . ?
C41 Si11 1.81(2) . ?
C41 Sc3 2.30(3) . ?
C42 Si11 1.82(2) . ?
C43 Si11 1.81(4) . ?
C53 Si14 1.87(3) . ?
C53 Sc4 2.20(3) . ?
C54 Si14 1.92(4) . ?
C57 Si15 1.83(3) . ?
C57 Sc4 2.23(3) . ?
C58 Si15 1.81(2) . ?
C1A Si1A 1.82(3) . ?
C1A Sc1A 2.24(3) . ?
C4A Si1A 1.81(4) . ?
C9A Si3A 1.77(3) . ?
C9A Sc1A 2.32(3) . ?
C10A Si3A 1.97(4) . ?
C25A Si7A 1.81(3) . ?
C25A Sc2A 2.22(3) . ?
C27A Si7A 1.90(4) . ?
C29A Si8A 1.80(3) . ?
C29A Sc2A 2.29(3) . ?
C31A Si8A 1.90(3) . ?
C33A Si9A 1.82(3) . ?
C33A Sc3A 2.29(3) . ?
C34A Si9A 1.88(3) . ?
C41A Si2A 1.83(3) . ?
C41A Sc3A 2.21(3) . ?
C42A Si2A 1.89(4) . ?
C43A Si2A 1.71(4) . ?
C53A Si4A 1.82(3) . ?
C53A Sc4A 2.28(3) . ?
C54A Si4A 1.81(2) . ?
C57A Si5A 1.84(3) . ?
C57A Sc4A 2.17(3) . ?
C58A Si5A 1.77(4) . ?
O1_1 C4_1 1.452(18) . ?
O1_1 C1_1 1.455(18) . ?
C1_1 C2_1 1.464(18) . ?
C2_1 C3_1 1.486(18) . ?
C3_1 C4_1 1.475(18) . ?
O1_2 C1_2 1.450(19) . ?
O1_2 C4_2 1.451(18) . ?
C1_2 C2_2 1.495(19) . ?
C2_2 C3_2 1.513(19) . ?
C3_2 C4_2 1.498(18) . ?
O1_3 C4_3 1.442(18) . ?
O1_3 C1_3 1.443(18) . ?
C1_3 C2_3 1.461(18) . ?
C2_3 C3_3 1.493(18) . ?
C3_3 C4_3 1.462(18) . ?
O1_4 C1_4 1.441(18) . ?
O1_4 C4_4 1.455(18) . ?
C1_4 C2_4 1.486(18) . ?
C2_4 C3_4 1.484(18) . ?
C3_4 C4_4 1.484(18) . ?
O1_5 C1_5 1.447(18) . ?
O1_5 C4_5 1.451(18) . ?
C1_5 C2_5 1.476(18) . ?
C2_5 C3_5 1.493(18) . ?
C3_5 C4_5 1.487(18) . ?
O1_6 C1_6 1.452(18) . ?
O1_6 C4_6 1.453(18) . ?
C1_6 C2_6 1.461(18) . ?
C2_6 C3_6 1.501(18) . ?
C3_6 C4_6 1.477(18) . ?
O1_7 C1_7 1.447(18) . ?
O1_7 C4_7 1.449(18) . ?
C1_7 C2_7 1.472(18) . ?
C2_7 C3_7 1.491(18) . ?
C3_7 C4_7 1.471(17) . ?
O1_8 C1_8 1.444(18) . ?
O1_8 C4_8 1.448(17) . ?
C1_8 C2_8 1.460(18) . ?
C2_8 C3_8 1.522(18) . ?
C3_8 C4_8 1.488(18) . ?
O1_9 C4_9 1.444(18) . ?
O1_9 C1_9 1.445(18) . ?
C1_9 C2_9 1.487(18) . ?
C2_9 C3_9 1.504(18) . ?
C3_9 C4_9 1.498(19) . ?
O1_10 C1_10 1.449(18) . ?
O1_10 C4_10 1.454(18) . ?
C1_10 C2_10 1.483(18) . ?
C2_10 C3_10 1.492(18) . ?
C3_10 C4_10 1.487(18) . ?
O1_11 C4_11 1.454(18) . ?
O1_11 C1_11 1.459(18) . ?
C1_11 C2_11 1.477(18) . ?
C2_11 C3_11 1.486(18) . ?
C3_11 C4_11 1.456(18) . ?
O1_12 C1_12 1.460(19) . ?
O1_12 C4_12 1.462(18) . ?
C1_12 C2_12 1.506(19) . ?
C2_12 C3_12 1.501(19) . ?
C3_12 C4_12 1.491(19) . ?
O1_13 C1_13 1.437(18) . ?
O1_13 C4_13 1.437(19) . ?
C1_13 C2_13 1.473(18) . ?
C2_13 C3_13 1.495(18) . ?
C3_13 C4_13 1.477(18) . ?
O1_14 C1_14 1.452(18) . ?
O1_14 C4_14 1.455(19) . ?
C1_14 C2_14 1.476(19) . ?
C2_14 C3_14 1.489(19) . ?
C3_14 C4_14 1.491(19) . ?
O1_15 C1_15 1.451(19) . ?
O1_15 C4_15 1.454(19) . ?
C1_15 C2_15 1.501(19) . ?
C2_15 C3_15 1.501(19) . ?
C3_15 C4_15 1.480(19) . ?
O1_16 C4_16 1.444(19) . ?
O1_16 C1_16 1.450(19) . ?
C1_16 C2_16 1.479(18) . ?
C2_16 C3_16 1.502(19) . ?
C3_16 C4_16 1.461(18) . ?
